data_7711104
loop_
_publ_author_name
'Okuda, Jun'
'Okumura, Akira'
'Ghana, Priyabrata'
'Fink, Fabian'
'Schmidt, Regina'
'Hoffmann, Alexander'
'Spaniol, Thomas Paul'
'Herres-Pawlis, Sonja'

_publ_section_title
;
 Formate Complexes of Tri- and Tetravalent Titanium Supported by a
 Tris(phenolato)amine Ligand
;
_journal_name_full 'Dalton Transactions'
_journal_paper_doi 10.1039/D2DT01739C
_journal_year 2022
_chemical_formula_moiety 'C90 H132 N2 O6 Ti2, 4(C6 H14)'
_chemical_formula_sum 'C114 H188 N2 O6 Ti2'
_chemical_formula_weight 1778.45
_chemical_properties_physical Air-sensitive,Moisture-sensitive,Oxygen-sensitive
_space_group_crystal_system monoclinic
_space_group_IT_number 14
_space_group_name_Hall '-P 2yn'
_space_group_name_H-M_alt 'P 1 21/n 1'
_atom_sites_solution_hydrogens geom
_audit_creation_date 2021-10-13
_audit_creation_method
;
Olex2 1.5
(compiled 2021.08.20 svn.r13c46975 for OlexSys, GUI svn.r6405)
;
_audit_update_record
;
2022-06-01 deposited with the CCDC.	2022-08-31 downloaded from the CCDC.
;
_cell_angle_alpha 90
_cell_angle_beta 107.21(3)
_cell_angle_gamma 90
_cell_formula_units_Z 4
_cell_length_a 19.488(4)
_cell_length_b 23.772(5)
_cell_length_c 25.128(5)
_cell_measurement_reflns_used 37976
_cell_measurement_temperature 100
_cell_measurement_theta_max 72.40
_cell_measurement_theta_min 2.54
_cell_volume 11120(4)
_computing_cell_refinement
;
X-Area Recipe 1.36.0.0 (STOE, 2020)
;
_computing_data_collection
;
X-Area Pilatus3_SV 1.31.170.0 (STOE, 2020)
;
_computing_data_reduction
;
X-Area Integrate 1.78.3.0 (STOE, 2020)
X-Area LANA 1.83.8.0 (STOE, 2020)
;
_computing_molecular_graphics 'Olex2 1.5 (Dolomanov et al., 2009)'
_computing_publication_material 'Olex2 1.5 (Dolomanov et al., 2009)'
_computing_structure_refinement 'SHELXL 2018/1 (Sheldrick, 2015)'
_computing_structure_solution 'SHELXT 2014/4 (Sheldrick, 2014)'
_diffrn_ambient_temperature 100
_diffrn_detector Pilatus200K
_diffrn_detector_area_resol_mean 5.81
_diffrn_detector_type 'DECTRIS PILATUS 200K'
_diffrn_measured_fraction_theta_full 0.974
_diffrn_measured_fraction_theta_max 0.951
_diffrn_measurement_details
;
 2034 frames, detector distance = 55 mm
;
_diffrn_measurement_device 'Eulerian 4-circle diffractometer'
_diffrn_measurement_device_type 'STOE STADIVARI'
_diffrn_measurement_method 'rotation method, \w scans'
_diffrn_radiation_collimation '0.5 mm diameter'
_diffrn_radiation_monochromator 'Graded multilayer mirror'
_diffrn_radiation_polarisn_norm 270
_diffrn_radiation_probe x-ray
_diffrn_radiation_type 'Cu K\a'
_diffrn_radiation_wavelength 1.54178
_diffrn_reflns_av_R_equivalents 0.0578
_diffrn_reflns_av_unetI/netI 0.0605
_diffrn_reflns_Laue_measured_fraction_full 0.974
_diffrn_reflns_Laue_measured_fraction_max 0.951
_diffrn_reflns_limit_h_max 17
_diffrn_reflns_limit_h_min -23
_diffrn_reflns_limit_k_max 26
_diffrn_reflns_limit_k_min -28
_diffrn_reflns_limit_l_max 26
_diffrn_reflns_limit_l_min -30
_diffrn_reflns_number 69768
_diffrn_reflns_point_group_measured_fraction_full 0.974
_diffrn_reflns_point_group_measured_fraction_max 0.951
_diffrn_reflns_theta_full 67.679
_diffrn_reflns_theta_max 72.120
_diffrn_reflns_theta_min 2.537
_diffrn_source 'GeniX 3D HF Cu'
_diffrn_source_current 0.600
_diffrn_source_power 0.030
_diffrn_source_voltage 50
_exptl_absorpt_coefficient_mu 1.595
_exptl_absorpt_correction_T_max 0.9497
_exptl_absorpt_correction_T_min 0.3374
_exptl_absorpt_correction_type multi-scan
_exptl_absorpt_process_details
;
STOE X-Red32, absorption correction by Gaussian integration, analogous to
P. Coppens in: F. R. Ahmed (Editor), "Crystallographic Computing", Munksgaard,
Copenhagen (1970), 255 - 270. Afterwards scaling of reflection intensities was
performed within STOE LANA. J. Koziskova, F. Hahn, J. Richter, J. Kozisek, Acta
Chimica Slovaca, vol. 9, no. 2, 2016, pp. 136 - 140.
Finally a spherical absorption correction was done within STOE LANA.
;
_exptl_crystal_colour Orange
_exptl_crystal_density_diffrn 1.062
_exptl_crystal_description Rod
_exptl_crystal_F_000 3912
_exptl_crystal_recrystallization_method 'Re-crystallisation from solvent: hexane'
_exptl_crystal_size_max 0.48
_exptl_crystal_size_mid 0.21
_exptl_crystal_size_min 0.05
_refine_diff_density_max 0.391
_refine_diff_density_min -0.399
_refine_diff_density_rms 0.067
_refine_ls_extinction_method none
_refine_ls_goodness_of_fit_ref 1.063
_refine_ls_hydrogen_treatment constr
_refine_ls_matrix_type full
_refine_ls_number_parameters 1218
_refine_ls_number_reflns 20847
_refine_ls_number_restraints 885
_refine_ls_restrained_S_all 1.051
_refine_ls_R_factor_all 0.1174
_refine_ls_R_factor_gt 0.0731
_refine_ls_shift/su_max 0.001
_refine_ls_shift/su_mean 0.000
_refine_ls_structure_factor_coef Fsqd
_refine_ls_weighting_details 'w=1/[\s^2^(Fo^2^)+(0.0741P)^2^+18.3285P] where P=(Fo^2^+2Fc^2^)/3'
_refine_ls_weighting_scheme calc
_refine_ls_wR_factor_gt 0.1669
_refine_ls_wR_factor_ref 0.1986
_reflns_Friedel_coverage 0.000
_reflns_number_gt 14251
_reflns_number_total 20847
_reflns_threshold_expression 'I > 2\s(I)'
_cod_data_source_file d2dt01739c2.cif
_cod_data_source_block 5
_cod_original_cell_volume 11119(4)
_cod_database_code 7711104
_shelx_shelxl_version_number 2018/1
_shelx_space_group_comment
;
The symmetry employed for this shelxl refinement is uniquely defined
by the following loop, which should always be used as a source of
symmetry information in preference to the above space-group names.
They are only intended as comments.
;
_shelx_estimated_absorpt_t_max 0.924
_shelx_estimated_absorpt_t_min 0.515
_olex2_refinement_description
;
1. Fixed Uiso
 At 1.2 times of:
  All C(H) groups, All C(H,H) groups
 At 1.5 times of:
  All C(H,H,H) groups
2. Restrained distances
 C106-C105 \\sim C1D-C1C
 with sigma of 0.02
 C106-C107 \\sim C1D-C1E
 with sigma of 0.02
 C105-C104 \\sim C1C-C1B
 with sigma of 0.02
 C108-C107 \\sim C1F-C1E
 with sigma of 0.02
 C105-C107 \\sim C1C-C1E
 with sigma of 0.04
 C105-C103 \\sim C1C-C1A
 with sigma of 0.04
 C104-C103 \\sim C1B-C1A
 with sigma of 0.02
 C106-C108 \\sim C1D-C1F
 with sigma of 0.04
 C106-C104 \\sim C1D-C1B
 with sigma of 0.04
3. Uiso/Uaniso restraints and constraints
All non-hydrogen atoms have similar U: within 2A with sigma of 0.01 and sigma
for terminal atoms of 0.02 within 2A
4. Others
 Sof(C1A)=Sof(H1AA)=Sof(H1AB)=Sof(H1AC)=Sof(C1B)=Sof(H1BA)=Sof(H1BB)=Sof(C1C)=
 Sof(H1CA)=Sof(H1CB)=Sof(C1D)=Sof(H1DA)=Sof(H1DB)=Sof(C1E)=Sof(H1EA)=Sof(H1EB)=
 Sof(C1F)=Sof(H1FA)=Sof(H1FB)=Sof(H1FC)=1-FVAR(1)
 Sof(C103)=Sof(H10K)=Sof(H10L)=Sof(H10M)=Sof(C104)=Sof(H10N)=Sof(H10O)=
 Sof(C105)=Sof(H10P)=Sof(H10Q)=Sof(C106)=Sof(H10R)=Sof(H10S)=Sof(C107)=
 Sof(H10T)=Sof(H10U)=Sof(C108)=Sof(H10V)=Sof(H10W)=Sof(H10X)=FVAR(1)
5.a Secondary CH2 refined with riding coordinates:
 C1(H1A,H1B), C16(H16A,H16B), C31(H31A,H31B), C46(H46A,H46B), C61(H61A,H61B),
 C76(H76A,H76B), C02T(H02A,H02B), C02X(H02C,H02D), C032(H03G,H03H), C037(H03I,
 H03J), C92(H92A,H92B), C93(H93A,H93B), C94(H94A,H94B), C95(H95A,H95B),
 C98(H98A,H98B), C99(H99A,H99B), C100(H10D,H10E), C101(H10F,H10G), C104(H10N,
 H10O), C105(H10P,H10Q), C106(H10R,H10S), C107(H10T,H10U), C1B(H1BA,H1BB),
 C1C(H1CA,H1CB), C1D(H1DA,H1DB), C1E(H1EA,H1EB)
5.b Aromatic/amide H refined with riding coordinates:
 C5(H5), C7(H7), C20(H20), C22(H22), C35(H35), C37(H37), C50(H50), C52(H52),
 C65(H65), C67(H67), C80(H80), C82(H82)
5.c Idealised Me refined as rotating group:
 C9(H9A,H9B,H9C), C10(H10A,H10B,H10C), C11(H11A,H11B,H11C), C13(H13A,H13B,
 H13C), C14(H14A,H14B,H14C), C15(H15A,H15B,H15C), C24(H24A,H24B,H24C), C25(H25A,
 H25B,H25C), C26(H26A,H26B,H26C), C28(H28A,H28B,H28C), C29(H29A,H29B,H29C),
 C30(H30A,H30B,H30C), C39(H39A,H39B,H39C), C40(H40A,H40B,H40C), C41(H41A,H41B,
 H41C), C43(H43A,H43B,H43C), C44(H44A,H44B,H44C), C45(H45A,H45B,H45C), C54(H54A,
 H54B,H54C), C55(H55A,H55B,H55C), C56(H56A,H56B,H56C), C58(H58A,H58B,H58C),
 C59(H59A,H59B,H59C), C60(H60A,H60B,H60C), C69(H69A,H69B,H69C), C70(H70A,H70B,
 H70C), C71(H71A,H71B,H71C), C73(H73A,H73B,H73C), C74(H74A,H74B,H74C), C75(H75A,
 H75B,H75C), C84(H84A,H84B,H84C), C85(H85A,H85B,H85C), C86(H86A,H86B,H86C),
 C88(H88A,H88B,H88C), C89(H89A,H89B,H89C), C90(H90A,H90B,H90C), C03A(H03A,H03B,
 H03C), C031(H03D,H03E,H03F), C91(H91A,H91B,H91C), C96(H96A,H96B,H96C),
 C97(H97A,H97B,H97C), C102(H10H,H10I,H10J), C103(H10K,H10L,H10M), C108(H10V,
 H10W,H10X), C1A(H1AA,H1AB,H1AC), C1F(H1FA,H1FB,H1FC)
;
_olex2_submission_special_instructions 'No special instructions were received'

loop_
_space_group_symop_operation_xyz
'x, y, z'
'-x+1/2, y+1/2, -z+1/2'
'-x, -y, -z'
'x-1/2, -y-1/2, z-1/2'

loop_
_atom_site_label
_atom_site_type_symbol
_atom_site_fract_x
_atom_site_fract_y
_atom_site_fract_z
_atom_site_U_iso_or_equiv
_atom_site_adp_type
_atom_site_occupancy
_atom_site_site_symmetry_order
_atom_site_calc_flag
_atom_site_refinement_flags_posn
_atom_site_refinement_flags_adp
_atom_site_refinement_flags_occupancy
_atom_site_disorder_assembly
_atom_site_disorder_group
Ti1 Ti 0.37360(3) 0.61047(3) 0.17224(3) 0.02502(14) Uani 1 1 d . U . . .
Ti2 Ti 0.49611(3) 0.58756(3) 0.28786(3) 0.02505(14) Uani 1 1 d . U . . .
O1 O 0.39691(13) 0.66155(10) 0.12186(10) 0.0287(5) Uani 1 1 d . U . . .
O2 O 0.29053(13) 0.57630(11) 0.12502(10) 0.0299(5) Uani 1 1 d . U . . .
O3 O 0.38466(12) 0.57977(10) 0.25041(10) 0.0266(5) Uani 1 1 d . U . . .
O4 O 0.48217(13) 0.62200(10) 0.35186(10) 0.0278(5) Uani 1 1 d . U . . .
O5 O 0.58176(13) 0.54603(11) 0.31920(11) 0.0313(6) Uani 1 1 d . U . . .
O6 O 0.47641(13) 0.57905(10) 0.20289(10) 0.0276(5) Uani 1 1 d . U . . .
N1 N 0.31141(15) 0.67938(12) 0.19544(12) 0.0247(6) Uani 1 1 d . U . . .
N2 N 0.56098(15) 0.66244(12) 0.28289(12) 0.0248(6) Uani 1 1 d . U . . .
C1 C 0.33832(19) 0.73545(14) 0.18347(14) 0.0259(7) Uani 1 1 d . U . . .
H1A H 0.388603 0.739562 0.207248 0.031 Uiso 1 1 calc R U . . .
H1B H 0.309684 0.764895 0.194962 0.031 Uiso 1 1 calc R U . . .
C2 C 0.33640(19) 0.74692(15) 0.12413(14) 0.0263(7) Uani 1 1 d . U . . .
C3 C 0.36908(18) 0.70946(15) 0.09624(14) 0.0261(7) Uani 1 1 d . U . . .
C4 C 0.37248(19) 0.72296(16) 0.04204(15) 0.0294(7) Uani 1 1 d . U . . .
C5 C 0.34308(19) 0.77435(15) 0.01987(15) 0.0285(7) Uani 1 1 d . U . . .
H5 H 0.345811 0.784110 -0.016106 0.034 Uiso 1 1 calc R U . . .
C6 C 0.30992(19) 0.81257(15) 0.04654(14) 0.0272(7) Uani 1 1 d . U . . .
C7 C 0.30612(19) 0.79735(15) 0.09903(14) 0.0272(7) Uani 1 1 d . U . . .
H7 H 0.282613 0.821532 0.118182 0.033 Uiso 1 1 calc R U . . .
C8 C 0.4029(2) 0.68163(16) 0.00769(15) 0.0317(8) Uani 1 1 d . U . . .
C9 C 0.4044(2) 0.70711(19) -0.04817(17) 0.0420(10) Uani 1 1 d . U . . .
H9A H 0.355635 0.718051 -0.069794 0.063 Uiso 1 1 calc R U . . .
H9B H 0.422952 0.679200 -0.069117 0.063 Uiso 1 1 calc R U . . .
H9C H 0.435582 0.740327 -0.041229 0.063 Uiso 1 1 calc R U . . .
C10 C 0.3525(2) 0.63016(16) -0.00541(16) 0.0350(8) Uani 1 1 d . U . . .
H10A H 0.350138 0.613079 0.029500 0.052 Uiso 1 1 calc R U . . .
H10B H 0.371029 0.602570 -0.026679 0.052 Uiso 1 1 calc R U . . .
H10C H 0.304327 0.642131 -0.027373 0.052 Uiso 1 1 calc R U . . .
C11 C 0.4796(2) 0.66359(17) 0.03931(17) 0.0353(9) Uani 1 1 d . U . . .
H11A H 0.511356 0.696444 0.045573 0.053 Uiso 1 1 calc R U . . .
H11B H 0.496251 0.635560 0.017341 0.053 Uiso 1 1 calc R U . . .
H11C H 0.480218 0.647228 0.075250 0.053 Uiso 1 1 calc R U . . .
C12 C 0.2786(2) 0.86738(16) 0.01752(15) 0.0312(8) Uani 1 1 d . U . . .
C13 C 0.2432(2) 0.90269(16) 0.05314(16) 0.0373(9) Uani 1 1 d . U . . .
H13A H 0.202932 0.881694 0.059314 0.056 Uiso 1 1 calc R U . . .
H13B H 0.225444 0.937994 0.033804 0.056 Uiso 1 1 calc R U . . .
H13C H 0.278513 0.910968 0.089076 0.056 Uiso 1 1 calc R U . . .
C14 C 0.2216(2) 0.85401(18) -0.03769(16) 0.0403(9) Uani 1 1 d . U . . .
H14A H 0.202476 0.889172 -0.056718 0.060 Uiso 1 1 calc R U . . .
H14B H 0.182440 0.832492 -0.030324 0.060 Uiso 1 1 calc R U . . .
H14C H 0.243281 0.831796 -0.061351 0.060 Uiso 1 1 calc R U . . .
C15 C 0.3389(3) 0.90231(18) 0.0059(2) 0.0497(11) Uani 1 1 d . U . . .
H15A H 0.371049 0.916340 0.041209 0.075 Uiso 1 1 calc R U . . .
H15B H 0.317982 0.934174 -0.018153 0.075 Uiso 1 1 calc R U . . .
H15C H 0.366131 0.878708 -0.012602 0.075 Uiso 1 1 calc R U . . .
C16 C 0.23473(18) 0.67439(15) 0.16098(15) 0.0272(7) Uani 1 1 d . U . . .
H16A H 0.231560 0.687143 0.122822 0.033 Uiso 1 1 calc R U . . .
H16B H 0.206410 0.701210 0.176123 0.033 Uiso 1 1 calc R U . . .
C17 C 0.19827(19) 0.61782(15) 0.15615(14) 0.0268(7) Uani 1 1 d . U . . .
C18 C 0.22268(19) 0.57311(15) 0.12999(15) 0.0278(7) Uani 1 1 d . U . . .
C19 C 0.1773(2) 0.52745(16) 0.10834(15) 0.0303(8) Uani 1 1 d . U . . .
C20 C 0.1113(2) 0.52631(16) 0.11998(15) 0.0326(8) Uani 1 1 d . U . . .
H20 H 0.080290 0.495348 0.106286 0.039 Uiso 1 1 calc R U . . .
C21 C 0.0879(2) 0.56747(17) 0.15029(15) 0.0323(8) Uani 1 1 d . U . . .
C22 C 0.1329(2) 0.61392(16) 0.16739(15) 0.0309(8) Uani 1 1 d . U . . .
H22 H 0.118435 0.643480 0.187149 0.037 Uiso 1 1 calc R U . . .
C23 C 0.1957(2) 0.48414(16) 0.06923(16) 0.0338(8) Uani 1 1 d . U . . .
C24 C 0.1324(2) 0.44408(19) 0.04456(18) 0.0447(10) Uani 1 1 d . U . . .
H24A H 0.142940 0.420358 0.016072 0.067 Uiso 1 1 calc R U . . .
H24B H 0.088809 0.466071 0.027683 0.067 Uiso 1 1 calc R U . . .
H24C H 0.124918 0.420258 0.074208 0.067 Uiso 1 1 calc R U . . .
C25 C 0.2602(2) 0.44862(17) 0.09933(17) 0.0388(9) Uani 1 1 d . U . . .
H25A H 0.248476 0.426086 0.128138 0.058 Uiso 1 1 calc R U . . .
H25B H 0.301015 0.473220 0.116685 0.058 Uiso 1 1 calc R U . . .
H25C H 0.272664 0.423591 0.072620 0.058 Uiso 1 1 calc R U . . .
C26 C 0.2108(2) 0.51466(17) 0.01981(17) 0.0390(9) Uani 1 1 d . U . . .
H26A H 0.222255 0.486950 -0.005142 0.059 Uiso 1 1 calc R U . . .
H26B H 0.251464 0.540362 0.033728 0.059 Uiso 1 1 calc R U . . .
H26C H 0.168160 0.536108 -0.000607 0.059 Uiso 1 1 calc R U . . .
C27 C 0.0140(2) 0.56242(19) 0.15927(17) 0.0398(9) Uani 1 1 d . U . . .
C28 C -0.0009(2) 0.6103(2) 0.1949(2) 0.0480(11) Uani 1 1 d . U . . .
H28A H 0.035958 0.610402 0.231189 0.072 Uiso 1 1 calc R U . . .
H28B H -0.048271 0.604971 0.200186 0.072 Uiso 1 1 calc R U . . .
H28C H 0.000155 0.646277 0.176059 0.072 Uiso 1 1 calc R U . . .
C29 C 0.0070(3) 0.5065(2) 0.1866(2) 0.0549(13) Uani 1 1 d . U . . .
H29A H 0.012135 0.475642 0.162264 0.082 Uiso 1 1 calc R U . . .
H29B H -0.040223 0.504326 0.192853 0.082 Uiso 1 1 calc R U . . .
H29C H 0.044663 0.503644 0.222397 0.082 Uiso 1 1 calc R U . . .
C30 C -0.0427(2) 0.5656(3) 0.1018(2) 0.0595(14) Uani 1 1 d . U . . .
H30A H -0.035666 0.600108 0.082804 0.089 Uiso 1 1 calc R U . . .
H30B H -0.090817 0.565738 0.106609 0.089 Uiso 1 1 calc R U . . .
H30C H -0.037732 0.532874 0.079512 0.089 Uiso 1 1 calc R U . . .
C31 C 0.3170(2) 0.68102(15) 0.25629(14) 0.0273(7) Uani 1 1 d . U . . .
H31A H 0.367273 0.690372 0.277278 0.033 Uiso 1 1 calc R U . . .
H31B H 0.286352 0.712075 0.262369 0.033 Uiso 1 1 calc R U . . .
C32 C 0.29647(19) 0.62847(15) 0.28071(14) 0.0272(7) Uani 1 1 d . U . . .
C33 C 0.33302(18) 0.57883(15) 0.27854(14) 0.0257(7) Uani 1 1 d . U . . .
C34 C 0.31863(19) 0.53033(15) 0.30510(15) 0.0287(7) Uani 1 1 d . U . . .
C35 C 0.2677(2) 0.53509(16) 0.33410(15) 0.0294(7) Uani 1 1 d . U . . .
H35 H 0.257969 0.502645 0.352732 0.035 Uiso 1 1 calc R U . . .
C36 C 0.23025(19) 0.58430(16) 0.33746(15) 0.0283(7) Uani 1 1 d . U . . .
C37 C 0.24530(19) 0.63113(16) 0.30968(15) 0.0285(7) Uani 1 1 d . U . . .
H37 H 0.220507 0.665394 0.310378 0.034 Uiso 1 1 calc R U . . .
C38 C 0.3549(2) 0.47338(16) 0.30171(16) 0.0317(8) Uani 1 1 d . U . . .
C39 C 0.3389(2) 0.42975(17) 0.34125(18) 0.0414(10) Uani 1 1 d . U . . .
H39A H 0.356062 0.443697 0.379615 0.062 Uiso 1 1 calc R U . . .
H39B H 0.363363 0.394409 0.338248 0.062 Uiso 1 1 calc R U . . .
H39C H 0.286967 0.423231 0.331180 0.062 Uiso 1 1 calc R U . . .
C40 C 0.4368(2) 0.47876(17) 0.31731(17) 0.0371(9) Uani 1 1 d . U . . .
H40A H 0.450462 0.492127 0.284984 0.056 Uiso 1 1 calc R U . . .
H40B H 0.458813 0.441967 0.328925 0.056 Uiso 1 1 calc R U . . .
H40C H 0.453432 0.505625 0.348022 0.056 Uiso 1 1 calc R U . . .
C41 C 0.3246(2) 0.45179(17) 0.24158(17) 0.0382(9) Uani 1 1 d . U . . .
H41A H 0.273078 0.444365 0.233613 0.057 Uiso 1 1 calc R U . . .
H41B H 0.349332 0.416984 0.237188 0.057 Uiso 1 1 calc R U . . .
H41C H 0.332067 0.480256 0.215631 0.057 Uiso 1 1 calc R U . . .
C42 C 0.1783(2) 0.58517(17) 0.37307(16) 0.0331(8) Uani 1 1 d . U . . .
C43 C 0.1372(2) 0.64085(18) 0.36716(18) 0.0403(9) Uani 1 1 d . U . . .
H43A H 0.171257 0.671746 0.380464 0.060 Uiso 1 1 calc R U . . .
H43B H 0.103463 0.639374 0.389312 0.060 Uiso 1 1 calc R U . . .
H43C H 0.110625 0.647057 0.327907 0.060 Uiso 1 1 calc R U . . .
C44 C 0.2199(2) 0.57626(19) 0.43434(16) 0.0396(9) Uani 1 1 d . U . . .
H44A H 0.249320 0.542208 0.438121 0.059 Uiso 1 1 calc R U . . .
H44B H 0.186059 0.572080 0.456176 0.059 Uiso 1 1 calc R U . . .
H44C H 0.251069 0.608760 0.448022 0.059 Uiso 1 1 calc R U . . .
C45 C 0.1228(2) 0.53799(19) 0.35375(19) 0.0429(10) Uani 1 1 d . U . . .
H45A H 0.093800 0.545061 0.315228 0.064 Uiso 1 1 calc R U . . .
H45B H 0.091444 0.536910 0.377883 0.064 Uiso 1 1 calc R U . . .
H45C H 0.147622 0.501855 0.355788 0.064 Uiso 1 1 calc R U . . .
C46 C 0.5282(2) 0.71328(15) 0.30116(15) 0.0270(7) Uani 1 1 d . U . . .
H46A H 0.477435 0.716089 0.277976 0.032 Uiso 1 1 calc R U . . .
H46B H 0.553442 0.747139 0.293737 0.032 Uiso 1 1 calc R U . . .
C47 C 0.53016(19) 0.71391(15) 0.36154(15) 0.0275(7) Uani 1 1 d . U . . .
C48 C 0.50683(18) 0.66666(15) 0.38487(15) 0.0258(7) Uani 1 1 d . U . . .
C49 C 0.51044(19) 0.66655(15) 0.44157(15) 0.0274(7) Uani 1 1 d . U . . .
C50 C 0.53438(19) 0.71570(16) 0.47158(15) 0.0294(7) Uani 1 1 d . U . . .
H50 H 0.536369 0.716342 0.509813 0.035 Uiso 1 1 calc R U . . .
C51 C 0.5555(2) 0.76371(16) 0.44927(16) 0.0308(8) Uani 1 1 d . U . . .
C52 C 0.55441(19) 0.76110(15) 0.39377(15) 0.0295(7) Uani 1 1 d . U . . .
H52 H 0.570762 0.792536 0.377572 0.035 Uiso 1 1 calc R U . . .
C53 C 0.4919(2) 0.61331(16) 0.46931(15) 0.0306(8) Uani 1 1 d . U . . .
C54 C 0.5018(2) 0.62211(17) 0.53194(17) 0.0396(9) Uani 1 1 d . U . . .
H54A H 0.492191 0.586716 0.548439 0.059 Uiso 1 1 calc R U . . .
H54B H 0.468222 0.651029 0.536702 0.059 Uiso 1 1 calc R U . . .
H54C H 0.551151 0.634177 0.550471 0.059 Uiso 1 1 calc R U . . .
C55 C 0.5420(2) 0.56544(16) 0.46369(16) 0.0339(8) Uani 1 1 d . U . . .
H55A H 0.527546 0.530525 0.478125 0.051 Uiso 1 1 calc R U . . .
H55B H 0.591509 0.574739 0.484990 0.051 Uiso 1 1 calc R U . . .
H55C H 0.539019 0.560454 0.424347 0.051 Uiso 1 1 calc R U . . .
C56 C 0.4130(2) 0.59671(17) 0.44216(16) 0.0351(9) Uani 1 1 d . U . . .
H56A H 0.404829 0.590236 0.402243 0.053 Uiso 1 1 calc R U . . .
H56B H 0.381619 0.627082 0.447368 0.053 Uiso 1 1 calc R U . . .
H56C H 0.402338 0.562220 0.459553 0.053 Uiso 1 1 calc R U . . .
C57 C 0.5830(2) 0.81701(17) 0.48336(16) 0.0346(8) Uani 1 1 d . U . . .
C58 C 0.5677(3) 0.8156(2) 0.53997(19) 0.0508(12) Uani 1 1 d . U . . .
H58A H 0.515877 0.812345 0.534006 0.076 Uiso 1 1 calc R U . . .
H58B H 0.585407 0.850360 0.560432 0.076 Uiso 1 1 calc R U . . .
H58C H 0.592216 0.783254 0.561549 0.076 Uiso 1 1 calc R U . . .
C59 C 0.5470(2) 0.86993(18) 0.45210(19) 0.0444(10) Uani 1 1 d . U . . .
H59A H 0.560454 0.874161 0.417706 0.067 Uiso 1 1 calc R U . . .
H59B H 0.562831 0.903066 0.475743 0.067 Uiso 1 1 calc R U . . .
H59C H 0.494666 0.866280 0.442920 0.067 Uiso 1 1 calc R U . . .
C60 C 0.6645(2) 0.82115(18) 0.49429(18) 0.0399(9) Uani 1 1 d . U . . .
H60A H 0.687356 0.786641 0.512526 0.060 Uiso 1 1 calc R U . . .
H60B H 0.683031 0.853471 0.518493 0.060 Uiso 1 1 calc R U . . .
H60C H 0.675250 0.825988 0.458854 0.060 Uiso 1 1 calc R U . . .
C61 C 0.63599(19) 0.65760(16) 0.32054(15) 0.0309(8) Uani 1 1 d . U . . .
H61A H 0.634004 0.661711 0.359263 0.037 Uiso 1 1 calc R U . . .
H61B H 0.663327 0.690187 0.312961 0.037 Uiso 1 1 calc R U . . .
C62 C 0.67937(19) 0.60514(16) 0.31844(15) 0.0306(8) Uani 1 1 d . U . . .
C63 C 0.6525(2) 0.55188(16) 0.32399(15) 0.0304(8) Uani 1 1 d . U . . .
C64 C 0.6989(2) 0.50506(17) 0.33650(17) 0.0363(8) Uani 1 1 d . U . . .
C65 C 0.7710(2) 0.51446(19) 0.33969(17) 0.0396(9) Uani 1 1 d . U . . .
H65 H 0.802890 0.483255 0.347594 0.048 Uiso 1 1 calc R U . . .
C66 C 0.7986(2) 0.56648(19) 0.33201(17) 0.0400(9) Uani 1 1 d . U . . .
C67 C 0.7517(2) 0.61186(18) 0.32166(16) 0.0364(8) Uani 1 1 d . U . . .
H67 H 0.769135 0.648201 0.316674 0.044 Uiso 1 1 calc R U . . .
C68 C 0.6735(2) 0.44699(18) 0.3498(2) 0.0450(10) Uani 1 1 d . U . . .
C69 C 0.7345(3) 0.4035(2) 0.3639(3) 0.0627(14) Uani 1 1 d . U . . .
H69A H 0.754155 0.399883 0.332378 0.094 Uiso 1 1 calc R U . . .
H69B H 0.715798 0.367039 0.371357 0.094 Uiso 1 1 calc R U . . .
H69C H 0.772503 0.415861 0.396946 0.094 Uiso 1 1 calc R U . . .
C70 C 0.6147(3) 0.4249(2) 0.3003(2) 0.0553(12) Uani 1 1 d . U . . .
H70A H 0.574004 0.451077 0.291307 0.083 Uiso 1 1 calc R U . . .
H70B H 0.598775 0.387979 0.309483 0.083 Uiso 1 1 calc R U . . .
H70C H 0.633077 0.421272 0.268180 0.083 Uiso 1 1 calc R U . . .
C71 C 0.6460(3) 0.4520(2) 0.4012(2) 0.0533(12) Uani 1 1 d . U . . .
H71A H 0.685209 0.464777 0.433282 0.080 Uiso 1 1 calc R U . . .
H71B H 0.628921 0.415204 0.409508 0.080 Uiso 1 1 calc R U . . .
H71C H 0.606488 0.479178 0.393544 0.080 Uiso 1 1 calc R U . . .
C72 C 0.8788(2) 0.5712(2) 0.3359(2) 0.0500(11) Uani 1 1 d . U . . .
C73 C 0.9003(3) 0.6304(3) 0.3278(3) 0.084(2) Uani 1 1 d . U . . .
H73A H 0.868670 0.645219 0.292665 0.127 Uiso 1 1 calc R U . . .
H73B H 0.950086 0.630870 0.326653 0.127 Uiso 1 1 calc R U . . .
H73C H 0.896070 0.653879 0.358763 0.127 Uiso 1 1 calc R U . . .
C74 C 0.8951(3) 0.5341(3) 0.2911(2) 0.0593(14) Uani 1 1 d . U . . .
H74A H 0.880418 0.495306 0.295171 0.089 Uiso 1 1 calc R U . . .
H74B H 0.946747 0.535106 0.295431 0.089 Uiso 1 1 calc R U . . .
H74C H 0.868567 0.548234 0.254086 0.089 Uiso 1 1 calc R U . . .
C75 C 0.9244(3) 0.5483(3) 0.3930(2) 0.0632(15) Uani 1 1 d . U . . .
H75A H 0.915407 0.570893 0.422854 0.095 Uiso 1 1 calc R U . . .
H75B H 0.975476 0.550556 0.395341 0.095 Uiso 1 1 calc R U . . .
H75C H 0.911419 0.509075 0.396893 0.095 Uiso 1 1 calc R U . . .
C76 C 0.5608(2) 0.67452(15) 0.22429(14) 0.0278(7) Uani 1 1 d . U . . .
H76A H 0.595544 0.705165 0.225167 0.033 Uiso 1 1 calc R U . . .
H76B H 0.512575 0.688437 0.203154 0.033 Uiso 1 1 calc R U . . .
C77 C 0.5793(2) 0.62542(16) 0.19337(15) 0.0295(7) Uani 1 1 d . U . . .
C78 C 0.53366(19) 0.57985(15) 0.18047(15) 0.0274(7) Uani 1 1 d . U . . .
C79 C 0.5453(2) 0.53591(16) 0.14597(15) 0.0310(8) Uani 1 1 d . U . . .
C80 C 0.6056(2) 0.54148(17) 0.12754(16) 0.0348(8) Uani 1 1 d . U . . .
H80 H 0.614790 0.512462 0.104545 0.042 Uiso 1 1 calc R U . . .
C81 C 0.6536(2) 0.58638(17) 0.14027(16) 0.0338(8) Uani 1 1 d . U . . .
C82 C 0.6390(2) 0.62898(17) 0.17380(16) 0.0341(8) Uani 1 1 d . U . . .
H82 H 0.670109 0.660577 0.183317 0.041 Uiso 1 1 calc R U . . .
C83 C 0.4930(2) 0.48631(16) 0.12380(16) 0.0339(8) Uani 1 1 d . U . . .
C84 C 0.5268(3) 0.44016(19) 0.0973(2) 0.0485(11) Uani 1 1 d . U . . .
H84A H 0.537998 0.455337 0.064524 0.073 Uiso 1 1 calc R U . . .
H84B H 0.492983 0.408800 0.085904 0.073 Uiso 1 1 calc R U . . .
H84C H 0.571054 0.426804 0.124341 0.073 Uiso 1 1 calc R U . . .
C85 C 0.4287(2) 0.50928(18) 0.07834(18) 0.0417(10) Uani 1 1 d . U . . .
H85A H 0.404031 0.537624 0.094312 0.063 Uiso 1 1 calc R U . . .
H85B H 0.395465 0.478481 0.062592 0.063 Uiso 1 1 calc R U . . .
H85C H 0.445275 0.526494 0.048899 0.063 Uiso 1 1 calc R U . . .
C86 C 0.4671(2) 0.45791(17) 0.16928(17) 0.0406(9) Uani 1 1 d . U . . .
H86A H 0.508710 0.445426 0.199610 0.061 Uiso 1 1 calc R U . . .
H86B H 0.437112 0.425372 0.153462 0.061 Uiso 1 1 calc R U . . .
H86C H 0.438975 0.484796 0.183784 0.061 Uiso 1 1 calc R U . . .
C87 C 0.7170(2) 0.58852(19) 0.11607(17) 0.0384(9) Uani 1 1 d . U . . .
C88 C 0.7698(2) 0.6351(2) 0.1429(2) 0.0500(12) Uani 1 1 d . U . . .
H88A H 0.747296 0.671848 0.131588 0.075 Uiso 1 1 calc R U . . .
H88B H 0.813014 0.631823 0.130793 0.075 Uiso 1 1 calc R U . . .
H88C H 0.782911 0.631686 0.183540 0.075 Uiso 1 1 calc R U . . .
C89 C 0.6874(3) 0.6002(2) 0.05301(18) 0.0491(11) Uani 1 1 d . U . . .
H89A H 0.654858 0.569761 0.035072 0.074 Uiso 1 1 calc R U . . .
H89B H 0.727303 0.602433 0.036854 0.074 Uiso 1 1 calc R U . . .
H89C H 0.661107 0.635971 0.047047 0.074 Uiso 1 1 calc R U . . .
C90 C 0.7567(2) 0.5320(2) 0.1257(2) 0.0517(12) Uani 1 1 d . U . . .
H90A H 0.771567 0.523110 0.165569 0.078 Uiso 1 1 calc R U . . .
H90B H 0.799150 0.534366 0.112527 0.078 Uiso 1 1 calc R U . . .
H90C H 0.724644 0.502396 0.105162 0.078 Uiso 1 1 calc R U . . .
C02T C 0.3328(3) 0.7505(2) 0.4710(3) 0.0652(14) Uani 1 1 d . U . . .
H02A H 0.376397 0.726893 0.478534 0.078 Uiso 1 1 calc R U . . .
H02B H 0.291090 0.725800 0.454315 0.078 Uiso 1 1 calc R U . . .
C02X C 0.3459(3) 0.7740(2) 0.3758(2) 0.0603(13) Uani 1 1 d . U . . .
H02C H 0.307030 0.747019 0.358400 0.072 Uiso 1 1 calc R U . . .
H02D H 0.391813 0.753017 0.384302 0.072 Uiso 1 1 calc R U . . .
C03A C 0.3244(5) 0.7271(3) 0.5662(3) 0.107(3) Uani 1 1 d . U . . .
H03A H 0.282373 0.702946 0.550905 0.160 Uiso 1 1 calc R U . . .
H03B H 0.320987 0.745096 0.600360 0.160 Uiso 1 1 calc R U . . .
H03C H 0.368159 0.704228 0.574580 0.160 Uiso 1 1 calc R U . . .
C031 C 0.3468(4) 0.8184(2) 0.3329(2) 0.0768(17) Uani 1 1 d . U . . .
H03D H 0.357500 0.800678 0.301034 0.115 Uiso 1 1 calc R U . . .
H03E H 0.383689 0.846454 0.349522 0.115 Uiso 1 1 calc R U . . .
H03F H 0.299685 0.836691 0.320337 0.115 Uiso 1 1 calc R U . . .
C032 C 0.3361(3) 0.7924(2) 0.4291(2) 0.0684(14) Uani 1 1 d . U . . .
H03G H 0.375937 0.818465 0.446810 0.082 Uiso 1 1 calc R U . . .
H03H H 0.291156 0.814576 0.420282 0.082 Uiso 1 1 calc R U . . .
C037 C 0.3268(4) 0.7704(3) 0.5251(3) 0.0817(17) Uani 1 1 d . U . . .
H03I H 0.368263 0.795351 0.542048 0.098 Uiso 1 1 calc R U . . .
H03J H 0.282830 0.793580 0.518010 0.098 Uiso 1 1 calc R U . . .
C91 C 0.6547(4) 0.8945(3) 0.3285(3) 0.0849(19) Uani 1 1 d . U . . .
H91A H 0.634771 0.919134 0.296338 0.127 Uiso 1 1 calc R U . . .
H91B H 0.661456 0.915993 0.362933 0.127 Uiso 1 1 calc R U . . .
H91C H 0.621522 0.863266 0.327447 0.127 Uiso 1 1 calc R U . . .
C92 C 0.7246(4) 0.8721(4) 0.3266(3) 0.104(2) Uani 1 1 d . U . . .
H92A H 0.753695 0.904107 0.320215 0.124 Uiso 1 1 calc R U . . .
H92B H 0.749637 0.856517 0.363800 0.124 Uiso 1 1 calc R U . . .
C93 C 0.7249(4) 0.8286(3) 0.2850(3) 0.0800(17) Uani 1 1 d . U . . .
H93A H 0.697964 0.843115 0.247771 0.096 Uiso 1 1 calc R U . . .
H93B H 0.698484 0.795399 0.292541 0.096 Uiso 1 1 calc R U . . .
C94 C 0.7970(4) 0.8095(3) 0.2828(3) 0.0753(16) Uani 1 1 d . U . . .
H94A H 0.824008 0.842834 0.276534 0.090 Uiso 1 1 calc R U . . .
H94B H 0.823356 0.793817 0.319745 0.090 Uiso 1 1 calc R U . . .
C95 C 0.7975(4) 0.7666(3) 0.2396(3) 0.0753(16) Uani 1 1 d . U . . .
H95A H 0.766353 0.780033 0.203120 0.090 Uiso 1 1 calc R U . . .
H95B H 0.776333 0.731307 0.248575 0.090 Uiso 1 1 calc R U . . .
C96 C 0.8709(4) 0.7538(3) 0.2342(3) 0.0850(19) Uani 1 1 d . U . . .
H96A H 0.867775 0.721485 0.209336 0.128 Uiso 1 1 calc R U . . .
H96B H 0.903917 0.744986 0.270971 0.128 Uiso 1 1 calc R U . . .
H96C H 0.888796 0.786585 0.218696 0.128 Uiso 1 1 calc R U . . .
C97 C 1.1084(3) 0.8021(3) 0.4277(2) 0.0682(15) Uani 1 1 d . U . . .
H97A H 1.130853 0.839338 0.430805 0.102 Uiso 1 1 calc R U . . .
H97B H 1.145736 0.773325 0.440082 0.102 Uiso 1 1 calc R U . . .
H97C H 1.076193 0.800717 0.451145 0.102 Uiso 1 1 calc R U . . .
C98 C 1.0660(3) 0.7913(2) 0.3679(2) 0.0608(13) Uani 1 1 d . U . . .
H98A H 1.026205 0.818828 0.356433 0.073 Uiso 1 1 calc R U . . .
H98B H 1.044543 0.753207 0.364822 0.073 Uiso 1 1 calc R U . . .
C99 C 1.1119(3) 0.7956(2) 0.3286(2) 0.0579(12) Uani 1 1 d . U . . .
H99A H 1.149907 0.766493 0.338536 0.070 Uiso 1 1 calc R U . . .
H99B H 1.135639 0.832859 0.333198 0.070 Uiso 1 1 calc R U . . .
C100 C 1.0677(3) 0.7880(2) 0.2676(2) 0.0639(13) Uani 1 1 d . U . . .
H10D H 1.038669 0.753278 0.264231 0.077 Uiso 1 1 calc R U . . .
H10E H 1.034019 0.820043 0.256454 0.077 Uiso 1 1 calc R U . . .
C101 C 1.1122(4) 0.7843(2) 0.2280(2) 0.0679(15) Uani 1 1 d . U . . .
H10F H 1.142243 0.750011 0.236558 0.081 Uiso 1 1 calc R U . . .
H10G H 1.144755 0.817185 0.233911 0.081 Uiso 1 1 calc R U . . .
C102 C 1.0669(4) 0.7826(3) 0.1671(2) 0.083(2) Uani 1 1 d . U . . .
H10H H 1.098552 0.779748 0.143298 0.125 Uiso 1 1 calc R U . . .
H10I H 1.038286 0.817129 0.157964 0.125 Uiso 1 1 calc R U . . .
H10J H 1.034846 0.749976 0.160854 0.125 Uiso 1 1 calc R U . . .
C103 C -0.1098(6) 0.2972(5) 0.4313(5) 0.115(4) Uani 0.718(7) 1 d D U P A 1
H10K H -0.077929 0.319038 0.461744 0.172 Uiso 0.718(7) 1 calc R U P A 1
H10L H -0.112765 0.258434 0.443606 0.172 Uiso 0.718(7) 1 calc R U P A 1
H10M H -0.157838 0.314118 0.420378 0.172 Uiso 0.718(7) 1 calc R U P A 1
C104 C -0.0799(5) 0.2973(5) 0.3811(4) 0.096(3) Uani 0.718(7) 1 d D U P A 1
H10N H -0.050246 0.263029 0.383981 0.115 Uiso 0.718(7) 1 calc R U P A 1
H10O H -0.121341 0.293133 0.347240 0.115 Uiso 0.718(7) 1 calc R U P A 1
C105 C -0.0389(6) 0.3425(5) 0.3719(5) 0.091(3) Uani 0.718(7) 1 d D U P A 1
H10P H 0.001810 0.347941 0.406000 0.110 Uiso 0.718(7) 1 calc R U P A 1
H10Q H -0.069035 0.376787 0.366897 0.110 Uiso 0.718(7) 1 calc R U P A 1
C106 C -0.0078(4) 0.3385(3) 0.3214(5) 0.071(2) Uani 0.718(7) 1 d D U P A 1
H10R H 0.021852 0.304041 0.325348 0.085 Uiso 0.718(7) 1 calc R U P A 1
H10S H -0.048012 0.335020 0.286628 0.085 Uiso 0.718(7) 1 calc R U P A 1
C107 C 0.0368(5) 0.3879(4) 0.3168(5) 0.087(3) Uani 0.718(7) 1 d D U P A 1
H10T H 0.006110 0.421976 0.309254 0.105 Uiso 0.718(7) 1 calc R U P A 1
H10U H 0.074433 0.393568 0.352756 0.105 Uiso 0.718(7) 1 calc R U P A 1
C108 C 0.0704(6) 0.3811(5) 0.2729(5) 0.095(3) Uani 0.718(7) 1 d D U P A 1
H10V H 0.033588 0.372814 0.237729 0.143 Uiso 0.718(7) 1 calc R U P A 1
H10W H 0.104937 0.350022 0.282344 0.143 Uiso 0.718(7) 1 calc R U P A 1
H10X H 0.095512 0.415885 0.269009 0.143 Uiso 0.718(7) 1 calc R U P A 1
C1A C -0.0979(14) 0.3296(13) 0.4798(12) 0.110(7) Uani 0.282(7) 1 d D U P A 2
H1AA H -0.121810 0.364628 0.484872 0.165 Uiso 0.282(7) 1 calc R U P A 2
H1AB H -0.070949 0.314527 0.516292 0.165 Uiso 0.282(7) 1 calc R U P A 2
H1AC H -0.133991 0.302155 0.460131 0.165 Uiso 0.282(7) 1 calc R U P A 2
C1B C -0.0480(13) 0.3411(13) 0.4468(10) 0.101(4) Uani 0.282(7) 1 d D U P A 2
H1BA H -0.014809 0.368880 0.470492 0.121 Uiso 0.282(7) 1 calc R U P A 2
H1BB H -0.019965 0.305776 0.451545 0.121 Uiso 0.282(7) 1 calc R U P A 2
C1C C -0.0487(14) 0.3568(13) 0.3968(12) 0.095(4) Uani 0.282(7) 1 d D U P A 2
H1CA H -0.053258 0.398197 0.398910 0.114 Uiso 0.282(7) 1 calc R U P A 2
H1CB H -0.096671 0.343932 0.373965 0.114 Uiso 0.282(7) 1 calc R U P A 2
C1D C -0.0058(14) 0.3510(12) 0.3572(12) 0.083(3) Uani 0.282(7) 1 d D U P A 2
H1DA H 0.043205 0.341238 0.380662 0.100 Uiso 0.282(7) 1 calc R U P A 2
H1DB H -0.024717 0.316854 0.335270 0.100 Uiso 0.282(7) 1 calc R U P A 2
C1E C 0.0047(15) 0.3906(11) 0.3175(11) 0.092(4) Uani 0.282(7) 1 d D U P A 2
H1EA H 0.035674 0.421425 0.337860 0.110 Uiso 0.282(7) 1 calc R U P A 2
H1EB H -0.042387 0.407151 0.297259 0.110 Uiso 0.282(7) 1 calc R U P A 2
C1F C 0.0373(14) 0.3671(12) 0.2767(12) 0.077(5) Uani 0.282(7) 1 d D U P A 2
H1FA H 0.004870 0.372854 0.239042 0.115 Uiso 0.282(7) 1 calc R U P A 2
H1FB H 0.045619 0.326707 0.283593 0.115 Uiso 0.282(7) 1 calc R U P A 2
H1FC H 0.083129 0.385954 0.280274 0.115 Uiso 0.282(7) 1 calc R U P A 2

loop_
_atom_site_aniso_label
_atom_site_aniso_U_11
_atom_site_aniso_U_22
_atom_site_aniso_U_33
_atom_site_aniso_U_23
_atom_site_aniso_U_13
_atom_site_aniso_U_12
Ti1 0.0269(3) 0.0250(3) 0.0252(3) -0.0001(2) 0.0110(3) 0.0008(2)
Ti2 0.0265(3) 0.0239(3) 0.0265(3) -0.0017(2) 0.0106(3) 0.0004(2)
O1 0.0326(13) 0.0282(13) 0.0291(12) 0.0022(10) 0.0149(11) 0.0031(10)
O2 0.0282(13) 0.0309(13) 0.0329(13) -0.0060(10) 0.0124(11) -0.0028(10)
O3 0.0244(12) 0.0310(13) 0.0277(12) 0.0023(10) 0.0127(10) 0.0004(10)
O4 0.0295(13) 0.0281(13) 0.0275(12) -0.0048(9) 0.0110(11) -0.0017(10)
O5 0.0277(13) 0.0326(14) 0.0363(14) 0.0030(10) 0.0136(11) 0.0031(10)
O6 0.0276(12) 0.0292(13) 0.0283(12) 0.0002(10) 0.0120(11) 0.0014(10)
N1 0.0258(14) 0.0260(14) 0.0253(14) 0.0003(11) 0.0120(12) 0.0021(11)
N2 0.0248(14) 0.0253(14) 0.0265(14) -0.0022(11) 0.0109(12) -0.0010(11)
C1 0.0273(17) 0.0243(17) 0.0275(17) -0.0007(13) 0.0104(15) 0.0003(13)
C2 0.0251(17) 0.0295(18) 0.0262(17) -0.0006(13) 0.0106(14) -0.0034(13)
C3 0.0249(16) 0.0262(17) 0.0278(17) 0.0038(13) 0.0087(14) -0.0001(13)
C4 0.0281(17) 0.0357(19) 0.0280(17) -0.0006(14) 0.0138(15) 0.0003(14)
C5 0.0293(18) 0.0314(18) 0.0257(17) 0.0023(13) 0.0096(15) -0.0016(14)
C6 0.0266(17) 0.0290(17) 0.0267(17) 0.0004(13) 0.0088(15) -0.0011(14)
C7 0.0263(17) 0.0288(18) 0.0282(17) -0.0025(13) 0.0104(15) -0.0036(14)
C8 0.0337(19) 0.0331(19) 0.0316(18) 0.0010(15) 0.0147(16) 0.0042(15)
C9 0.053(3) 0.045(2) 0.038(2) 0.0023(17) 0.027(2) 0.011(2)
C10 0.037(2) 0.034(2) 0.037(2) -0.0034(16) 0.0163(18) 0.0029(16)
C11 0.033(2) 0.039(2) 0.038(2) 0.0020(16) 0.0182(18) 0.0040(16)
C12 0.037(2) 0.0281(18) 0.0316(18) 0.0029(14) 0.0154(17) 0.0012(15)
C13 0.049(2) 0.028(2) 0.036(2) 0.0021(15) 0.0141(19) 0.0051(17)
C14 0.049(2) 0.040(2) 0.030(2) 0.0014(16) 0.0085(19) 0.0112(19)
C15 0.058(3) 0.035(2) 0.063(3) 0.015(2) 0.029(2) -0.001(2)
C16 0.0257(17) 0.0261(17) 0.0314(18) 0.0009(13) 0.0107(15) 0.0024(13)
C17 0.0265(17) 0.0275(17) 0.0269(16) 0.0024(13) 0.0084(14) 0.0001(13)
C18 0.0257(17) 0.0280(17) 0.0305(17) 0.0014(13) 0.0097(15) -0.0033(13)
C19 0.0325(19) 0.0321(19) 0.0268(17) -0.0008(14) 0.0094(15) -0.0046(15)
C20 0.0292(19) 0.035(2) 0.0321(19) 0.0045(15) 0.0072(16) -0.0080(15)
C21 0.0295(19) 0.040(2) 0.0290(18) 0.0040(15) 0.0110(16) -0.0052(15)
C22 0.0309(19) 0.037(2) 0.0258(17) 0.0040(14) 0.0096(15) 0.0002(15)
C23 0.040(2) 0.0289(19) 0.0323(19) -0.0046(15) 0.0099(17) -0.0066(15)
C24 0.050(3) 0.040(2) 0.043(2) -0.0119(18) 0.013(2) -0.016(2)
C25 0.043(2) 0.032(2) 0.039(2) -0.0037(16) 0.0071(19) -0.0027(17)
C26 0.048(2) 0.035(2) 0.037(2) -0.0052(16) 0.017(2) -0.0015(18)
C27 0.033(2) 0.053(2) 0.038(2) 0.0004(17) 0.0155(18) -0.0090(17)
C28 0.036(2) 0.061(3) 0.054(3) 0.003(2) 0.023(2) -0.003(2)
C29 0.065(3) 0.056(3) 0.055(3) -0.005(2) 0.035(3) -0.024(2)
C30 0.032(2) 0.096(4) 0.052(3) -0.001(3) 0.015(2) -0.012(2)
C31 0.0323(18) 0.0297(18) 0.0227(16) -0.0025(13) 0.0125(15) 0.0019(14)
C32 0.0266(17) 0.0307(18) 0.0260(16) 0.0001(13) 0.0105(15) -0.0010(14)
C33 0.0221(16) 0.0319(18) 0.0259(16) 0.0019(13) 0.0114(14) -0.0017(13)
C34 0.0290(18) 0.0285(18) 0.0285(17) 0.0010(13) 0.0086(15) -0.0009(14)
C35 0.0322(18) 0.0309(18) 0.0279(17) 0.0034(14) 0.0133(16) -0.0025(14)
C36 0.0259(17) 0.0328(18) 0.0276(17) 0.0037(14) 0.0102(15) 0.0003(14)
C37 0.0277(18) 0.0300(18) 0.0312(18) 0.0003(14) 0.0138(15) 0.0016(14)
C38 0.038(2) 0.0282(18) 0.0334(19) 0.0019(14) 0.0173(17) -0.0007(15)
C39 0.054(3) 0.031(2) 0.047(2) 0.0105(17) 0.027(2) 0.0066(18)
C40 0.040(2) 0.032(2) 0.042(2) 0.0002(16) 0.0166(19) 0.0046(16)
C41 0.045(2) 0.033(2) 0.039(2) -0.0029(16) 0.0163(19) -0.0029(17)
C42 0.0309(18) 0.036(2) 0.0379(19) 0.0054(15) 0.0181(17) 0.0008(15)
C43 0.041(2) 0.041(2) 0.048(2) 0.0067(18) 0.027(2) 0.0068(18)
C44 0.041(2) 0.048(2) 0.038(2) 0.0054(17) 0.0234(19) 0.0043(18)
C45 0.039(2) 0.044(2) 0.054(3) 0.0024(19) 0.026(2) -0.0048(18)
C46 0.0298(18) 0.0246(17) 0.0280(17) -0.0007(13) 0.0107(15) -0.0001(14)
C47 0.0269(17) 0.0282(17) 0.0296(17) -0.0001(13) 0.0117(15) 0.0014(14)
C48 0.0234(16) 0.0277(17) 0.0283(17) -0.0041(13) 0.0105(14) 0.0016(13)
C49 0.0246(17) 0.0317(18) 0.0266(17) -0.0018(13) 0.0089(14) 0.0019(14)
C50 0.0283(18) 0.0337(19) 0.0269(17) -0.0032(14) 0.0090(15) 0.0014(14)
C51 0.0280(18) 0.0340(19) 0.0324(18) -0.0057(15) 0.0120(16) 0.0002(14)
C52 0.0306(18) 0.0280(18) 0.0336(19) -0.0019(14) 0.0152(16) 0.0009(14)
C53 0.0303(18) 0.0341(19) 0.0296(18) -0.0012(14) 0.0124(16) -0.0013(15)
C54 0.053(3) 0.034(2) 0.037(2) 0.0049(16) 0.022(2) -0.0017(18)
C55 0.034(2) 0.034(2) 0.036(2) 0.0044(15) 0.0134(18) 0.0005(16)
C56 0.032(2) 0.040(2) 0.036(2) -0.0003(16) 0.0149(18) -0.0006(16)
C57 0.035(2) 0.034(2) 0.036(2) -0.0091(16) 0.0119(17) 0.0005(16)
C58 0.067(3) 0.048(3) 0.047(3) -0.021(2) 0.031(2) -0.015(2)
C59 0.044(2) 0.033(2) 0.052(3) -0.0121(18) 0.008(2) 0.0044(18)
C60 0.035(2) 0.037(2) 0.045(2) -0.0119(17) 0.0071(19) -0.0047(17)
C61 0.0273(18) 0.0347(19) 0.0314(18) -0.0023(15) 0.0095(16) -0.0008(15)
C62 0.0254(17) 0.038(2) 0.0289(17) -0.0002(14) 0.0093(15) 0.0054(15)
C63 0.0265(17) 0.0361(19) 0.0301(18) 0.0003(14) 0.0108(15) 0.0040(14)
C64 0.034(2) 0.039(2) 0.039(2) 0.0011(16) 0.0156(17) 0.0089(16)
C65 0.034(2) 0.050(2) 0.038(2) 0.0036(17) 0.0167(18) 0.0135(17)
C66 0.0286(19) 0.055(2) 0.039(2) 0.0001(18) 0.0146(17) 0.0088(17)
C67 0.0311(19) 0.045(2) 0.035(2) 0.0007(16) 0.0122(17) -0.0002(16)
C68 0.046(2) 0.036(2) 0.057(3) 0.0085(19) 0.022(2) 0.0119(18)
C69 0.054(3) 0.051(3) 0.089(4) 0.019(3) 0.030(3) 0.023(2)
C70 0.054(3) 0.034(2) 0.081(4) -0.008(2) 0.026(3) 0.005(2)
C71 0.054(3) 0.050(3) 0.064(3) 0.021(2) 0.030(3) 0.016(2)
C72 0.031(2) 0.070(3) 0.053(3) 0.005(2) 0.020(2) 0.005(2)
C73 0.036(3) 0.082(4) 0.142(6) 0.001(4) 0.037(3) -0.003(3)
C74 0.044(3) 0.091(4) 0.051(3) 0.002(3) 0.026(2) 0.011(3)
C75 0.037(3) 0.101(4) 0.053(3) -0.001(3) 0.016(2) 0.012(3)
C76 0.0299(18) 0.0300(18) 0.0271(17) 0.0011(13) 0.0138(15) -0.0019(14)
C77 0.0315(18) 0.0330(19) 0.0262(17) 0.0000(14) 0.0119(15) 0.0005(14)
C78 0.0248(16) 0.0317(18) 0.0286(17) 0.0008(14) 0.0125(14) 0.0030(14)
C79 0.0304(18) 0.0336(19) 0.0310(18) -0.0021(14) 0.0121(16) 0.0014(15)
C80 0.0326(19) 0.042(2) 0.0337(19) -0.0048(16) 0.0151(17) 0.0045(16)
C81 0.0318(18) 0.043(2) 0.0317(18) -0.0035(15) 0.0165(16) 0.0003(16)
C82 0.0325(19) 0.039(2) 0.0329(19) -0.0027(15) 0.0136(17) -0.0021(16)
C83 0.040(2) 0.0319(19) 0.036(2) -0.0073(15) 0.0207(18) -0.0010(16)
C84 0.053(3) 0.036(2) 0.066(3) -0.013(2) 0.031(2) -0.0025(19)
C85 0.045(2) 0.038(2) 0.044(2) -0.0064(18) 0.014(2) -0.0065(18)
C86 0.053(3) 0.032(2) 0.042(2) -0.0043(17) 0.022(2) -0.0045(18)
C87 0.032(2) 0.050(2) 0.038(2) -0.0059(17) 0.0182(17) -0.0029(17)
C88 0.041(2) 0.061(3) 0.060(3) -0.015(2) 0.031(2) -0.012(2)
C89 0.053(3) 0.058(3) 0.046(2) -0.003(2) 0.029(2) -0.005(2)
C90 0.038(2) 0.061(3) 0.064(3) -0.003(2) 0.028(2) 0.006(2)
C02T 0.080(3) 0.045(3) 0.087(4) -0.002(2) 0.051(3) 0.006(2)
C02X 0.064(3) 0.055(3) 0.068(3) -0.006(2) 0.028(3) -0.001(2)
C03A 0.152(7) 0.081(5) 0.112(6) 0.021(4) 0.077(5) 0.030(5)
C031 0.109(5) 0.050(3) 0.071(4) -0.018(3) 0.027(4) -0.002(3)
C032 0.085(4) 0.049(3) 0.070(3) 0.000(2) 0.022(3) 0.010(3)
C037 0.108(5) 0.063(4) 0.085(4) 0.012(3) 0.046(4) 0.013(3)
C91 0.094(5) 0.063(4) 0.107(5) 0.000(4) 0.045(4) -0.007(3)
C92 0.111(5) 0.099(5) 0.089(5) -0.018(4) 0.011(4) 0.004(4)
C93 0.096(4) 0.069(4) 0.077(4) 0.003(3) 0.029(3) -0.012(3)
C94 0.087(4) 0.073(4) 0.062(3) 0.005(3) 0.016(3) -0.011(3)
C95 0.080(4) 0.071(4) 0.071(4) 0.004(3) 0.016(3) -0.003(3)
C96 0.078(4) 0.077(4) 0.098(5) 0.005(4) 0.023(4) -0.012(3)
C97 0.088(4) 0.065(4) 0.065(3) -0.004(3) 0.043(3) -0.001(3)
C98 0.085(4) 0.041(3) 0.067(3) 0.002(2) 0.038(3) 0.003(2)
C99 0.083(3) 0.039(2) 0.057(3) 0.006(2) 0.029(3) 0.009(2)
C100 0.087(4) 0.050(3) 0.059(3) 0.000(2) 0.028(3) 0.004(3)
C101 0.107(4) 0.046(3) 0.058(3) 0.000(2) 0.036(3) 0.006(3)
C102 0.141(6) 0.050(3) 0.057(3) -0.004(3) 0.027(4) -0.005(4)
C103 0.105(7) 0.115(8) 0.121(8) 0.033(6) 0.028(6) 0.058(6)
C104 0.080(5) 0.107(6) 0.095(5) 0.012(5) 0.017(4) 0.031(4)
C105 0.070(4) 0.084(5) 0.103(5) -0.011(4) 0.001(5) 0.034(4)
C106 0.048(3) 0.050(4) 0.102(5) 0.004(4) 0.002(4) 0.012(3)
C107 0.058(5) 0.068(4) 0.119(5) 0.005(4) 0.001(5) 0.021(4)
C108 0.086(7) 0.074(7) 0.113(7) -0.001(6) 0.009(7) 0.034(6)
C1A 0.099(12) 0.123(13) 0.109(13) 0.022(11) 0.034(11) 0.055(11)
C1B 0.082(6) 0.106(7) 0.105(7) 0.008(6) 0.013(6) 0.030(6)
C1C 0.069(6) 0.099(6) 0.105(7) 0.004(6) 0.008(6) 0.030(6)
C1D 0.055(5) 0.076(5) 0.107(6) 0.007(5) 0.005(6) 0.015(5)
C1E 0.065(6) 0.073(6) 0.117(6) 0.002(6) -0.005(6) 0.019(6)
C1F 0.057(9) 0.064(9) 0.104(9) -0.005(8) 0.017(9) 0.025(8)

loop_
_atom_type_symbol
_atom_type_description
_atom_type_scat_dispersion_real
_atom_type_scat_dispersion_imag
_atom_type_scat_source
C C 0.0181 0.0091 'International Tables Vol C Tables 4.2.6.8 and 6.1.1.4'
H H 0.0000 0.0000 'International Tables Vol C Tables 4.2.6.8 and 6.1.1.4'
N N 0.0311 0.0180 'International Tables Vol C Tables 4.2.6.8 and 6.1.1.4'
O O 0.0492 0.0322 'International Tables Vol C Tables 4.2.6.8 and 6.1.1.4'
Ti Ti 0.2191 1.8069 'International Tables Vol C Tables 4.2.6.8 and 6.1.1.4'

loop_
_geom_angle_atom_site_label_1
_geom_angle_atom_site_label_2
_geom_angle_atom_site_label_3
_geom_angle
_geom_angle_site_symmetry_1
_geom_angle_site_symmetry_3
_geom_angle_publ_flag
O1 Ti1 O3 152.60(11) . . ?
O1 Ti1 O6 94.75(10) . . ?
O1 Ti1 N1 87.72(10) . . ?
O2 Ti1 O1 100.71(11) . . ?
O2 Ti1 O3 106.10(11) . . ?
O2 Ti1 O6 129.62(11) . . ?
O2 Ti1 N1 92.83(11) . . ?
O3 Ti1 O6 72.40(10) . . ?
O3 Ti1 N1 85.50(10) . . ?
O6 Ti1 N1 135.74(11) . . ?
O3 Ti2 N2 125.31(10) . . ?
O4 Ti2 O3 91.68(10) . . ?
O4 Ti2 O5 101.65(11) . . ?
O4 Ti2 O6 152.98(11) . . ?
O4 Ti2 N2 85.87(11) . . ?
O5 Ti2 O3 143.55(11) . . ?
O5 Ti2 O6 104.46(11) . . ?
O5 Ti2 N2 89.70(11) . . ?
O6 Ti2 O3 71.18(10) . . ?
O6 Ti2 N2 87.41(10) . . ?
C3 O1 Ti1 135.9(2) . . ?
C18 O2 Ti1 129.8(2) . . ?
Ti1 O3 Ti2 101.51(10) . . ?
C33 O3 Ti1 127.4(2) . . ?
C33 O3 Ti2 125.5(2) . . ?
C48 O4 Ti2 138.5(2) . . ?
C63 O5 Ti2 136.9(2) . . ?
Ti1 O6 Ti2 102.33(10) . . ?
C78 O6 Ti1 130.6(2) . . ?
C78 O6 Ti2 119.5(2) . . ?
C1 N1 Ti1 110.76(19) . . ?
C1 N1 C31 104.9(3) . . ?
C16 N1 Ti1 108.7(2) . . ?
C16 N1 C1 107.7(3) . . ?
C16 N1 C31 110.6(3) . . ?
C31 N1 Ti1 114.0(2) . . ?
C46 N2 Ti2 109.2(2) . . ?
C61 N2 Ti2 111.8(2) . . ?
C61 N2 C46 107.1(3) . . ?
C61 N2 C76 110.8(3) . . ?
C76 N2 Ti2 112.0(2) . . ?
C76 N2 C46 105.6(3) . . ?
N1 C1 H1A 108.1 . . ?
N1 C1 H1B 108.1 . . ?
N1 C1 C2 117.0(3) . . ?
H1A C1 H1B 107.3 . . ?
C2 C1 H1A 108.1 . . ?
C2 C1 H1B 108.1 . . ?
C3 C2 C1 120.0(3) . . ?
C3 C2 C7 120.9(3) . . ?
C7 C2 C1 119.0(3) . . ?
O1 C3 C2 118.7(3) . . ?
O1 C3 C4 121.7(3) . . ?
C2 C3 C4 119.6(3) . . ?
C3 C4 C8 122.0(3) . . ?
C5 C4 C3 116.8(3) . . ?
C5 C4 C8 121.1(3) . . ?
C4 C5 H5 117.5 . . ?
C4 C5 C6 124.9(3) . . ?
C6 C5 H5 117.5 . . ?
C5 C6 C12 120.1(3) . . ?
C7 C6 C5 116.6(3) . . ?
C7 C6 C12 123.2(3) . . ?
C2 C7 H7 119.5 . . ?
C6 C7 C2 121.1(3) . . ?
C6 C7 H7 119.5 . . ?
C4 C8 C10 107.4(3) . . ?
C9 C8 C4 112.1(3) . . ?
C9 C8 C10 107.5(3) . . ?
C11 C8 C4 111.5(3) . . ?
C11 C8 C9 107.7(3) . . ?
C11 C8 C10 110.5(3) . . ?
C8 C9 H9A 109.5 . . ?
C8 C9 H9B 109.5 . . ?
C8 C9 H9C 109.5 . . ?
H9A C9 H9B 109.5 . . ?
H9A C9 H9C 109.5 . . ?
H9B C9 H9C 109.5 . . ?
C8 C10 H10A 109.5 . . ?
C8 C10 H10B 109.5 . . ?
C8 C10 H10C 109.5 . . ?
H10A C10 H10B 109.5 . . ?
H10A C10 H10C 109.5 . . ?
H10B C10 H10C 109.5 . . ?
C8 C11 H11A 109.5 . . ?
C8 C11 H11B 109.5 . . ?
C8 C11 H11C 109.5 . . ?
H11A C11 H11B 109.5 . . ?
H11A C11 H11C 109.5 . . ?
H11B C11 H11C 109.5 . . ?
C6 C12 C13 111.9(3) . . ?
C6 C12 C14 109.6(3) . . ?
C6 C12 C15 109.3(3) . . ?
C13 C12 C14 108.2(3) . . ?
C13 C12 C15 108.5(3) . . ?
C14 C12 C15 109.3(3) . . ?
C12 C13 H13A 109.5 . . ?
C12 C13 H13B 109.5 . . ?
C12 C13 H13C 109.5 . . ?
H13A C13 H13B 109.5 . . ?
H13A C13 H13C 109.5 . . ?
H13B C13 H13C 109.5 . . ?
C12 C14 H14A 109.5 . . ?
C12 C14 H14B 109.5 . . ?
C12 C14 H14C 109.5 . . ?
H14A C14 H14B 109.5 . . ?
H14A C14 H14C 109.5 . . ?
H14B C14 H14C 109.5 . . ?
C12 C15 H15A 109.5 . . ?
C12 C15 H15B 109.5 . . ?
C12 C15 H15C 109.5 . . ?
H15A C15 H15B 109.5 . . ?
H15A C15 H15C 109.5 . . ?
H15B C15 H15C 109.5 . . ?
N1 C16 H16A 107.6 . . ?
N1 C16 H16B 107.6 . . ?
N1 C16 C17 118.9(3) . . ?
H16A C16 H16B 107.0 . . ?
C17 C16 H16A 107.6 . . ?
C17 C16 H16B 107.6 . . ?
C18 C17 C16 119.7(3) . . ?
C22 C17 C16 118.8(3) . . ?
C22 C17 C18 120.2(3) . . ?
O2 C18 C17 118.1(3) . . ?
O2 C18 C19 121.6(3) . . ?
C17 C18 C19 120.3(3) . . ?
C18 C19 C23 121.7(3) . . ?
C20 C19 C18 116.5(3) . . ?
C20 C19 C23 121.6(3) . . ?
C19 C20 H20 117.7 . . ?
C21 C20 C19 124.6(4) . . ?
C21 C20 H20 117.7 . . ?
C20 C21 C27 120.0(4) . . ?
C22 C21 C20 116.4(3) . . ?
C22 C21 C27 123.4(4) . . ?
C17 C22 C21 121.4(4) . . ?
C17 C22 H22 119.3 . . ?
C21 C22 H22 119.3 . . ?
C19 C23 C26 109.7(3) . . ?
C24 C23 C19 111.1(3) . . ?
C24 C23 C26 106.8(3) . . ?
C25 C23 C19 111.7(3) . . ?
C25 C23 C24 107.7(3) . . ?
C25 C23 C26 109.7(3) . . ?
C23 C24 H24A 109.5 . . ?
C23 C24 H24B 109.5 . . ?
C23 C24 H24C 109.5 . . ?
H24A C24 H24B 109.5 . . ?
H24A C24 H24C 109.5 . . ?
H24B C24 H24C 109.5 . . ?
C23 C25 H25A 109.5 . . ?
C23 C25 H25B 109.5 . . ?
C23 C25 H25C 109.5 . . ?
H25A C25 H25B 109.5 . . ?
H25A C25 H25C 109.5 . . ?
H25B C25 H25C 109.5 . . ?
C23 C26 H26A 109.5 . . ?
C23 C26 H26B 109.5 . . ?
C23 C26 H26C 109.5 . . ?
H26A C26 H26B 109.5 . . ?
H26A C26 H26C 109.5 . . ?
H26B C26 H26C 109.5 . . ?
C21 C27 C28 112.3(3) . . ?
C21 C27 C30 107.7(3) . . ?
C28 C27 C30 107.8(4) . . ?
C29 C27 C21 110.5(4) . . ?
C29 C27 C28 109.2(4) . . ?
C29 C27 C30 109.3(4) . . ?
C27 C28 H28A 109.5 . . ?
C27 C28 H28B 109.5 . . ?
C27 C28 H28C 109.5 . . ?
H28A C28 H28B 109.5 . . ?
H28A C28 H28C 109.5 . . ?
H28B C28 H28C 109.5 . . ?
C27 C29 H29A 109.5 . . ?
C27 C29 H29B 109.5 . . ?
C27 C29 H29C 109.5 . . ?
H29A C29 H29B 109.5 . . ?
H29A C29 H29C 109.5 . . ?
H29B C29 H29C 109.5 . . ?
C27 C30 H30A 109.5 . . ?
C27 C30 H30B 109.5 . . ?
C27 C30 H30C 109.5 . . ?
H30A C30 H30B 109.5 . . ?
H30A C30 H30C 109.5 . . ?
H30B C30 H30C 109.5 . . ?
N1 C31 H31A 108.1 . . ?
N1 C31 H31B 108.1 . . ?
H31A C31 H31B 107.3 . . ?
C32 C31 N1 116.6(3) . . ?
C32 C31 H31A 108.1 . . ?
C32 C31 H31B 108.1 . . ?
C33 C32 C31 119.4(3) . . ?
C33 C32 C37 120.8(3) . . ?
C37 C32 C31 119.6(3) . . ?
O3 C33 C34 122.2(3) . . ?
C32 C33 O3 117.6(3) . . ?
C32 C33 C34 120.2(3) . . ?
C33 C34 C38 122.4(3) . . ?
C35 C34 C33 117.0(3) . . ?
C35 C34 C38 120.5(3) . . ?
C34 C35 H35 117.8 . . ?
C36 C35 C34 124.3(3) . . ?
C36 C35 H35 117.8 . . ?
C35 C36 C42 119.6(3) . . ?
C37 C36 C35 116.7(3) . . ?
C37 C36 C42 123.7(3) . . ?
C32 C37 H37 119.5 . . ?
C36 C37 C32 120.9(3) . . ?
C36 C37 H37 119.5 . . ?
C39 C38 C34 111.9(3) . . ?
C39 C38 C41 108.6(3) . . ?
C40 C38 C34 111.9(3) . . ?
C40 C38 C39 106.7(3) . . ?
C40 C38 C41 110.4(3) . . ?
C41 C38 C34 107.3(3) . . ?
C38 C39 H39A 109.5 . . ?
C38 C39 H39B 109.5 . . ?
C38 C39 H39C 109.5 . . ?
H39A C39 H39B 109.5 . . ?
H39A C39 H39C 109.5 . . ?
H39B C39 H39C 109.5 . . ?
C38 C40 H40A 109.5 . . ?
C38 C40 H40B 109.5 . . ?
C38 C40 H40C 109.5 . . ?
H40A C40 H40B 109.5 . . ?
H40A C40 H40C 109.5 . . ?
H40B C40 H40C 109.5 . . ?
C38 C41 H41A 109.5 . . ?
C38 C41 H41B 109.5 . . ?
C38 C41 H41C 109.5 . . ?
H41A C41 H41B 109.5 . . ?
H41A C41 H41C 109.5 . . ?
H41B C41 H41C 109.5 . . ?
C43 C42 C36 111.8(3) . . ?
C43 C42 C45 107.6(3) . . ?
C44 C42 C36 109.8(3) . . ?
C44 C42 C43 108.9(3) . . ?
C44 C42 C45 109.4(3) . . ?
C45 C42 C36 109.3(3) . . ?
C42 C43 H43A 109.5 . . ?
C42 C43 H43B 109.5 . . ?
C42 C43 H43C 109.5 . . ?
H43A C43 H43B 109.5 . . ?
H43A C43 H43C 109.5 . . ?
H43B C43 H43C 109.5 . . ?
C42 C44 H44A 109.5 . . ?
C42 C44 H44B 109.5 . . ?
C42 C44 H44C 109.5 . . ?
H44A C44 H44B 109.5 . . ?
H44A C44 H44C 109.5 . . ?
H44B C44 H44C 109.5 . . ?
C42 C45 H45A 109.5 . . ?
C42 C45 H45B 109.5 . . ?
C42 C45 H45C 109.5 . . ?
H45A C45 H45B 109.5 . . ?
H45A C45 H45C 109.5 . . ?
H45B C45 H45C 109.5 . . ?
N2 C46 H46A 108.4 . . ?
N2 C46 H46B 108.4 . . ?
N2 C46 C47 115.5(3) . . ?
H46A C46 H46B 107.5 . . ?
C47 C46 H46A 108.4 . . ?
C47 C46 H46B 108.4 . . ?
C48 C47 C46 119.8(3) . . ?
C52 C47 C46 120.0(3) . . ?
C52 C47 C48 120.1(3) . . ?
O4 C48 C47 118.4(3) . . ?
O4 C48 C49 121.7(3) . . ?
C47 C48 C49 120.0(3) . . ?
C48 C49 C53 120.8(3) . . ?
C50 C49 C48 117.1(3) . . ?
C50 C49 C53 122.0(3) . . ?
C49 C50 H50 117.9 . . ?
C51 C50 C49 124.3(3) . . ?
C51 C50 H50 117.9 . . ?
C50 C51 C52 116.8(3) . . ?
C50 C51 C57 123.4(3) . . ?
C52 C51 C57 119.7(3) . . ?
C47 C52 C51 121.7(3) . . ?
C47 C52 H52 119.2 . . ?
C51 C52 H52 119.2 . . ?
C49 C53 C54 112.1(3) . . ?
C55 C53 C49 109.1(3) . . ?
C55 C53 C54 107.7(3) . . ?
C55 C53 C56 110.4(3) . . ?
C56 C53 C49 110.4(3) . . ?
C56 C53 C54 107.1(3) . . ?
C53 C54 H54A 109.5 . . ?
C53 C54 H54B 109.5 . . ?
C53 C54 H54C 109.5 . . ?
H54A C54 H54B 109.5 . . ?
H54A C54 H54C 109.5 . . ?
H54B C54 H54C 109.5 . . ?
C53 C55 H55A 109.5 . . ?
C53 C55 H55B 109.5 . . ?
C53 C55 H55C 109.5 . . ?
H55A C55 H55B 109.5 . . ?
H55A C55 H55C 109.5 . . ?
H55B C55 H55C 109.5 . . ?
C53 C56 H56A 109.5 . . ?
C53 C56 H56B 109.5 . . ?
C53 C56 H56C 109.5 . . ?
H56A C56 H56B 109.5 . . ?
H56A C56 H56C 109.5 . . ?
H56B C56 H56C 109.5 . . ?
C51 C57 C58 111.6(3) . . ?
C51 C57 C59 111.0(3) . . ?
C58 C57 C59 107.8(3) . . ?
C60 C57 C51 109.0(3) . . ?
C60 C57 C58 108.0(3) . . ?
C60 C57 C59 109.3(3) . . ?
C57 C58 H58A 109.5 . . ?
C57 C58 H58B 109.5 . . ?
C57 C58 H58C 109.5 . . ?
H58A C58 H58B 109.5 . . ?
H58A C58 H58C 109.5 . . ?
H58B C58 H58C 109.5 . . ?
C57 C59 H59A 109.5 . . ?
C57 C59 H59B 109.5 . . ?
C57 C59 H59C 109.5 . . ?
H59A C59 H59B 109.5 . . ?
H59A C59 H59C 109.5 . . ?
H59B C59 H59C 109.5 . . ?
C57 C60 H60A 109.5 . . ?
C57 C60 H60B 109.5 . . ?
C57 C60 H60C 109.5 . . ?
H60A C60 H60B 109.5 . . ?
H60A C60 H60C 109.5 . . ?
H60B C60 H60C 109.5 . . ?
N2 C61 H61A 107.4 . . ?
N2 C61 H61B 107.4 . . ?
N2 C61 C62 119.5(3) . . ?
H61A C61 H61B 107.0 . . ?
C62 C61 H61A 107.4 . . ?
C62 C61 H61B 107.4 . . ?
C63 C62 C61 121.0(3) . . ?
C63 C62 C67 120.1(4) . . ?
C67 C62 C61 117.9(4) . . ?
O5 C63 C62 119.1(3) . . ?
O5 C63 C64 120.5(3) . . ?
C62 C63 C64 120.3(3) . . ?
C63 C64 C68 122.1(3) . . ?
C65 C64 C63 116.9(4) . . ?
C65 C64 C68 120.8(4) . . ?
C64 C65 H65 118.0 . . ?
C66 C65 C64 124.0(4) . . ?
C66 C65 H65 118.0 . . ?
C65 C66 C67 117.3(4) . . ?
C65 C66 C72 119.0(4) . . ?
C67 C66 C72 123.7(4) . . ?
C62 C67 H67 119.4 . . ?
C66 C67 C62 121.3(4) . . ?
C66 C67 H67 119.4 . . ?
C64 C68 C71 109.1(4) . . ?
C69 C68 C64 112.2(4) . . ?
C69 C68 C71 107.2(4) . . ?
C70 C68 C64 110.4(4) . . ?
C70 C68 C69 107.6(4) . . ?
C70 C68 C71 110.3(4) . . ?
C68 C69 H69A 109.5 . . ?
C68 C69 H69B 109.5 . . ?
C68 C69 H69C 109.5 . . ?
H69A C69 H69B 109.5 . . ?
H69A C69 H69C 109.5 . . ?
H69B C69 H69C 109.5 . . ?
C68 C70 H70A 109.5 . . ?
C68 C70 H70B 109.5 . . ?
C68 C70 H70C 109.5 . . ?
H70A C70 H70B 109.5 . . ?
H70A C70 H70C 109.5 . . ?
H70B C70 H70C 109.5 . . ?
C68 C71 H71A 109.5 . . ?
C68 C71 H71B 109.5 . . ?
C68 C71 H71C 109.5 . . ?
H71A C71 H71B 109.5 . . ?
H71A C71 H71C 109.5 . . ?
H71B C71 H71C 109.5 . . ?
C66 C72 C75 109.2(4) . . ?
C73 C72 C66 112.3(4) . . ?
C73 C72 C74 108.2(4) . . ?
C73 C72 C75 110.5(5) . . ?
C74 C72 C66 109.7(4) . . ?
C74 C72 C75 106.9(4) . . ?
C72 C73 H73A 109.5 . . ?
C72 C73 H73B 109.5 . . ?
C72 C73 H73C 109.5 . . ?
H73A C73 H73B 109.5 . . ?
H73A C73 H73C 109.5 . . ?
H73B C73 H73C 109.5 . . ?
C72 C74 H74A 109.5 . . ?
C72 C74 H74B 109.5 . . ?
C72 C74 H74C 109.5 . . ?
H74A C74 H74B 109.5 . . ?
H74A C74 H74C 109.5 . . ?
H74B C74 H74C 109.5 . . ?
C72 C75 H75A 109.5 . . ?
C72 C75 H75B 109.5 . . ?
C72 C75 H75C 109.5 . . ?
H75A C75 H75B 109.5 . . ?
H75A C75 H75C 109.5 . . ?
H75B C75 H75C 109.5 . . ?
N2 C76 H76A 108.4 . . ?
N2 C76 H76B 108.4 . . ?
N2 C76 C77 115.3(3) . . ?
H76A C76 H76B 107.5 . . ?
C77 C76 H76A 108.4 . . ?
C77 C76 H76B 108.4 . . ?
C78 C77 C76 119.7(3) . . ?
C78 C77 C82 120.8(3) . . ?
C82 C77 C76 119.2(3) . . ?
O6 C78 C79 122.1(3) . . ?
C77 C78 O6 117.0(3) . . ?
C77 C78 C79 120.9(3) . . ?
C78 C79 C83 124.9(3) . . ?
C80 C79 C78 116.0(3) . . ?
C80 C79 C83 118.9(3) . . ?
C79 C80 H80 117.6 . . ?
C79 C80 C81 124.9(4) . . ?
C81 C80 H80 117.6 . . ?
C80 C81 C82 116.9(3) . . ?
C80 C81 C87 120.0(3) . . ?
C82 C81 C87 123.1(4) . . ?
C77 C82 C81 120.5(4) . . ?
C77 C82 H82 119.8 . . ?
C81 C82 H82 119.8 . . ?
C84 C83 C79 112.3(3) . . ?
C84 C83 C86 106.7(3) . . ?
C85 C83 C79 107.7(3) . . ?
C85 C83 C84 107.1(3) . . ?
C85 C83 C86 109.7(3) . . ?
C86 C83 C79 113.2(3) . . ?
C83 C84 H84A 109.5 . . ?
C83 C84 H84B 109.5 . . ?
C83 C84 H84C 109.5 . . ?
H84A C84 H84B 109.5 . . ?
H84A C84 H84C 109.5 . . ?
H84B C84 H84C 109.5 . . ?
C83 C85 H85A 109.5 . . ?
C83 C85 H85B 109.5 . . ?
C83 C85 H85C 109.5 . . ?
H85A C85 H85B 109.5 . . ?
H85A C85 H85C 109.5 . . ?
H85B C85 H85C 109.5 . . ?
C83 C86 H86A 109.5 . . ?
C83 C86 H86B 109.5 . . ?
C83 C86 H86C 109.5 . . ?
H86A C86 H86B 109.5 . . ?
H86A C86 H86C 109.5 . . ?
H86B C86 H86C 109.5 . . ?
C81 C87 C89 108.2(3) . . ?
C81 C87 C90 109.7(4) . . ?
C88 C87 C81 111.5(3) . . ?
C88 C87 C89 108.7(4) . . ?
C88 C87 C90 108.9(4) . . ?
C90 C87 C89 109.8(4) . . ?
C87 C88 H88A 109.5 . . ?
C87 C88 H88B 109.5 . . ?
C87 C88 H88C 109.5 . . ?
H88A C88 H88B 109.5 . . ?
H88A C88 H88C 109.5 . . ?
H88B C88 H88C 109.5 . . ?
C87 C89 H89A 109.5 . . ?
C87 C89 H89B 109.5 . . ?
C87 C89 H89C 109.5 . . ?
H89A C89 H89B 109.5 . . ?
H89A C89 H89C 109.5 . . ?
H89B C89 H89C 109.5 . . ?
C87 C90 H90A 109.5 . . ?
C87 C90 H90B 109.5 . . ?
C87 C90 H90C 109.5 . . ?
H90A C90 H90B 109.5 . . ?
H90A C90 H90C 109.5 . . ?
H90B C90 H90C 109.5 . . ?
H02A C02T H02B 107.1 . . ?
C032 C02T H02A 107.7 . . ?
C032 C02T H02B 107.7 . . ?
C032 C02T C037 118.5(5) . . ?
C037 C02T H02A 107.7 . . ?
C037 C02T H02B 107.7 . . ?
H02C C02X H02D 107.1 . . ?
C031 C02X H02C 107.8 . . ?
C031 C02X H02D 107.8 . . ?
C032 C02X H02C 107.8 . . ?
C032 C02X H02D 107.8 . . ?
C032 C02X C031 118.2(5) . . ?
H03A C03A H03B 109.5 . . ?
H03A C03A H03C 109.5 . . ?
H03B C03A H03C 109.5 . . ?
C037 C03A H03A 109.5 . . ?
C037 C03A H03B 109.5 . . ?
C037 C03A H03C 109.5 . . ?
C02X C031 H03D 109.5 . . ?
C02X C031 H03E 109.5 . . ?
C02X C031 H03F 109.5 . . ?
H03D C031 H03E 109.5 . . ?
H03D C031 H03F 109.5 . . ?
H03E C031 H03F 109.5 . . ?
C02T C032 C02X 119.8(5) . . ?
C02T C032 H03G 107.4 . . ?
C02T C032 H03H 107.4 . . ?
C02X C032 H03G 107.4 . . ?
C02X C032 H03H 107.4 . . ?
H03G C032 H03H 106.9 . . ?
C02T C037 H03I 108.1 . . ?
C02T C037 H03J 108.1 . . ?
C03A C037 C02T 116.7(6) . . ?
C03A C037 H03I 108.1 . . ?
C03A C037 H03J 108.1 . . ?
H03I C037 H03J 107.3 . . ?
H91A C91 H91B 109.5 . . ?
H91A C91 H91C 109.5 . . ?
H91B C91 H91C 109.5 . . ?
C92 C91 H91A 109.5 . . ?
C92 C91 H91B 109.5 . . ?
C92 C91 H91C 109.5 . . ?
C91 C92 H92A 107.7 . . ?
C91 C92 H92B 107.7 . . ?
H92A C92 H92B 107.1 . . ?
C93 C92 C91 118.3(7) . . ?
C93 C92 H92A 107.7 . . ?
C93 C92 H92B 107.7 . . ?
C92 C93 H93A 108.2 . . ?
C92 C93 H93B 108.2 . . ?
C92 C93 C94 116.2(6) . . ?
H93A C93 H93B 107.4 . . ?
C94 C93 H93A 108.2 . . ?
C94 C93 H93B 108.2 . . ?
C93 C94 H94A 108.2 . . ?
C93 C94 H94B 108.2 . . ?
H94A C94 H94B 107.4 . . ?
C95 C94 C93 116.3(6) . . ?
C95 C94 H94A 108.2 . . ?
C95 C94 H94B 108.2 . . ?
C94 C95 H95A 108.6 . . ?
C94 C95 H95B 108.6 . . ?
C94 C95 C96 114.5(6) . . ?
H95A C95 H95B 107.6 . . ?
C96 C95 H95A 108.6 . . ?
C96 C95 H95B 108.6 . . ?
C95 C96 H96A 109.5 . . ?
C95 C96 H96B 109.5 . . ?
C95 C96 H96C 109.5 . . ?
H96A C96 H96B 109.5 . . ?
H96A C96 H96C 109.5 . . ?
H96B C96 H96C 109.5 . . ?
H97A C97 H97B 109.5 . . ?
H97A C97 H97C 109.5 . . ?
H97B C97 H97C 109.5 . . ?
C98 C97 H97A 109.5 . . ?
C98 C97 H97B 109.5 . . ?
C98 C97 H97C 109.5 . . ?
C97 C98 H98A 109.1 . . ?
C97 C98 H98B 109.1 . . ?
C97 C98 C99 112.4(5) . . ?
H98A C98 H98B 107.9 . . ?
C99 C98 H98A 109.1 . . ?
C99 C98 H98B 109.1 . . ?
C98 C99 H99A 109.2 . . ?
C98 C99 H99B 109.2 . . ?
C98 C99 C100 112.2(5) . . ?
H99A C99 H99B 107.9 . . ?
C100 C99 H99A 109.2 . . ?
C100 C99 H99B 109.2 . . ?
C99 C100 H10D 108.8 . . ?
C99 C100 H10E 108.8 . . ?
H10D C100 H10E 107.7 . . ?
C101 C100 C99 113.9(5) . . ?
C101 C100 H10D 108.8 . . ?
C101 C100 H10E 108.8 . . ?
C100 C101 H10F 109.0 . . ?
C100 C101 H10G 109.0 . . ?
C100 C101 C102 113.0(6) . . ?
H10F C101 H10G 107.8 . . ?
C102 C101 H10F 109.0 . . ?
C102 C101 H10G 109.0 . . ?
C101 C102 H10H 109.5 . . ?
C101 C102 H10I 109.5 . . ?
C101 C102 H10J 109.5 . . ?
H10H C102 H10I 109.5 . . ?
H10H C102 H10J 109.5 . . ?
H10I C102 H10J 109.5 . . ?
H10K C103 H10L 109.5 . . ?
H10K C103 H10M 109.5 . . ?
H10L C103 H10M 109.5 . . ?
C104 C103 H10K 109.5 . . ?
C104 C103 H10L 109.5 . . ?
C104 C103 H10M 109.5 . . ?
C103 C104 H10N 107.1 . . ?
C103 C104 H10O 107.1 . . ?
H10N C104 H10O 106.8 . . ?
C105 C104 C103 120.8(11) . . ?
C105 C104 H10N 107.1 . . ?
C105 C104 H10O 107.1 . . ?
C104 C105 H10P 107.9 . . ?
C104 C105 H10Q 107.9 . . ?
C104 C105 C106 117.8(9) . . ?
H10P C105 H10Q 107.2 . . ?
C106 C105 H10P 107.9 . . ?
C106 C105 H10Q 107.9 . . ?
C105 C106 H10R 109.0 . . ?
C105 C106 H10S 109.0 . . ?
H10R C106 H10S 107.8 . . ?
C107 C106 C105 113.0(9) . . ?
C107 C106 H10R 109.0 . . ?
C107 C106 H10S 109.0 . . ?
C106 C107 H10T 109.2 . . ?
C106 C107 H10U 109.2 . . ?
H10T C107 H10U 107.9 . . ?
C108 C107 C106 112.1(10) . . ?
C108 C107 H10T 109.2 . . ?
C108 C107 H10U 109.2 . . ?
C107 C108 H10V 109.5 . . ?
C107 C108 H10W 109.5 . . ?
C107 C108 H10X 109.5 . . ?
H10V C108 H10W 109.5 . . ?
H10V C108 H10X 109.5 . . ?
H10W C108 H10X 109.5 . . ?
H1AA C1A H1AB 109.5 . . ?
H1AA C1A H1AC 109.5 . . ?
H1AB C1A H1AC 109.5 . . ?
C1B C1A H1AA 109.5 . . ?
C1B C1A H1AB 109.5 . . ?
C1B C1A H1AC 109.5 . . ?
C1A C1B H1BA 101.9 . . ?
C1A C1B H1BB 101.9 . . ?
H1BA C1B H1BB 104.7 . . ?
C1C C1B C1A 140(2) . . ?
C1C C1B H1BA 101.9 . . ?
C1C C1B H1BB 101.9 . . ?
C1B C1C H1CA 101.9 . . ?
C1B C1C H1CB 101.9 . . ?
C1B C1C C1D 140(2) . . ?
H1CA C1C H1CB 104.7 . . ?
C1D C1C H1CA 101.9 . . ?
C1D C1C H1CB 101.9 . . ?
C1C C1D H1DA 105.0 . . ?
C1C C1D H1DB 105.0 . . ?
H1DA C1D H1DB 105.8 . . ?
C1E C1D C1C 129(2) . . ?
C1E C1D H1DA 105.0 . . ?
C1E C1D H1DB 105.0 . . ?
C1D C1E H1EA 108.6 . . ?
C1D C1E H1EB 108.6 . . ?
C1D C1E C1F 115(2) . . ?
H1EA C1E H1EB 107.6 . . ?
C1F C1E H1EA 108.6 . . ?
C1F C1E H1EB 108.6 . . ?
C1E C1F H1FA 109.5 . . ?
C1E C1F H1FB 109.5 . . ?
C1E C1F H1FC 109.5 . . ?
H1FA C1F H1FB 109.5 . . ?
H1FA C1F H1FC 109.5 . . ?
H1FB C1F H1FC 109.5 . . ?

loop_
_geom_bond_atom_site_label_1
_geom_bond_atom_site_label_2
_geom_bond_distance
_geom_bond_site_symmetry_2
_geom_bond_publ_flag
Ti1 O1 1.904(2) . ?
Ti1 O2 1.885(3) . ?
Ti1 O3 2.046(2) . ?
Ti1 O6 2.062(3) . ?
Ti1 N1 2.216(3) . ?
Ti2 O3 2.104(3) . ?
Ti2 O4 1.895(2) . ?
Ti2 O5 1.898(3) . ?
Ti2 O6 2.064(2) . ?
Ti2 N2 2.208(3) . ?
O1 C3 1.341(4) . ?
O2 C18 1.366(4) . ?
O3 C33 1.391(4) . ?
O4 C48 1.345(4) . ?
O5 C63 1.355(4) . ?
O6 C78 1.391(4) . ?
N1 C1 1.495(4) . ?
N1 C16 1.494(4) . ?
N1 C31 1.501(4) . ?
N2 C46 1.501(4) . ?
N2 C61 1.492(5) . ?
N2 C76 1.499(4) . ?
C1 H1A 0.9900 . ?
C1 H1B 0.9900 . ?
C1 C2 1.505(5) . ?
C2 C3 1.398(5) . ?
C2 C7 1.401(5) . ?
C3 C4 1.420(5) . ?
C4 C5 1.394(5) . ?
C4 C8 1.538(5) . ?
C5 H5 0.9500 . ?
C5 C6 1.396(5) . ?
C6 C7 1.391(5) . ?
C6 C12 1.529(5) . ?
C7 H7 0.9500 . ?
C8 C9 1.537(5) . ?
C8 C10 1.542(5) . ?
C8 C11 1.532(5) . ?
C9 H9A 0.9800 . ?
C9 H9B 0.9800 . ?
C9 H9C 0.9800 . ?
C10 H10A 0.9800 . ?
C10 H10B 0.9800 . ?
C10 H10C 0.9800 . ?
C11 H11A 0.9800 . ?
C11 H11B 0.9800 . ?
C11 H11C 0.9800 . ?
C12 C13 1.532(5) . ?
C12 C14 1.532(6) . ?
C12 C15 1.536(5) . ?
C13 H13A 0.9800 . ?
C13 H13B 0.9800 . ?
C13 H13C 0.9800 . ?
C14 H14A 0.9800 . ?
C14 H14B 0.9800 . ?
C14 H14C 0.9800 . ?
C15 H15A 0.9800 . ?
C15 H15B 0.9800 . ?
C15 H15C 0.9800 . ?
C16 H16A 0.9900 . ?
C16 H16B 0.9900 . ?
C16 C17 1.509(5) . ?
C17 C18 1.405(5) . ?
C17 C22 1.387(5) . ?
C18 C19 1.405(5) . ?
C19 C20 1.400(5) . ?
C19 C23 1.538(5) . ?
C20 H20 0.9500 . ?
C20 C21 1.397(5) . ?
C21 C22 1.396(5) . ?
C21 C27 1.527(5) . ?
C22 H22 0.9500 . ?
C23 C24 1.537(5) . ?
C23 C25 1.517(6) . ?
C23 C26 1.539(5) . ?
C24 H24A 0.9800 . ?
C24 H24B 0.9800 . ?
C24 H24C 0.9800 . ?
C25 H25A 0.9800 . ?
C25 H25B 0.9800 . ?
C25 H25C 0.9800 . ?
C26 H26A 0.9800 . ?
C26 H26B 0.9800 . ?
C26 H26C 0.9800 . ?
C27 C28 1.528(6) . ?
C27 C29 1.520(6) . ?
C27 C30 1.538(6) . ?
C28 H28A 0.9800 . ?
C28 H28B 0.9800 . ?
C28 H28C 0.9800 . ?
C29 H29A 0.9800 . ?
C29 H29B 0.9800 . ?
C29 H29C 0.9800 . ?
C30 H30A 0.9800 . ?
C30 H30B 0.9800 . ?
C30 H30C 0.9800 . ?
C31 H31A 0.9900 . ?
C31 H31B 0.9900 . ?
C31 C32 1.498(5) . ?
C32 C33 1.388(5) . ?
C32 C37 1.399(5) . ?
C33 C34 1.402(5) . ?
C34 C35 1.399(5) . ?
C34 C38 1.541(5) . ?
C35 H35 0.9500 . ?
C35 C36 1.395(5) . ?
C36 C37 1.391(5) . ?
C36 C42 1.538(5) . ?
C37 H37 0.9500 . ?
C38 C39 1.531(5) . ?
C38 C40 1.531(5) . ?
C38 C41 1.539(5) . ?
C39 H39A 0.9800 . ?
C39 H39B 0.9800 . ?
C39 H39C 0.9800 . ?
C40 H40A 0.9800 . ?
C40 H40B 0.9800 . ?
C40 H40C 0.9800 . ?
C41 H41A 0.9800 . ?
C41 H41B 0.9800 . ?
C41 H41C 0.9800 . ?
C42 C43 1.531(5) . ?
C42 C44 1.528(6) . ?
C42 C45 1.534(6) . ?
C43 H43A 0.9800 . ?
C43 H43B 0.9800 . ?
C43 H43C 0.9800 . ?
C44 H44A 0.9800 . ?
C44 H44B 0.9800 . ?
C44 H44C 0.9800 . ?
C45 H45A 0.9800 . ?
C45 H45B 0.9800 . ?
C45 H45C 0.9800 . ?
C46 H46A 0.9900 . ?
C46 H46B 0.9900 . ?
C46 C47 1.506(5) . ?
C47 C48 1.403(5) . ?
C47 C52 1.382(5) . ?
C48 C49 1.406(5) . ?
C49 C50 1.394(5) . ?
C49 C53 1.539(5) . ?
C50 H50 0.9500 . ?
C50 C51 1.386(5) . ?
C51 C52 1.390(5) . ?
C51 C57 1.535(5) . ?
C52 H52 0.9500 . ?
C53 C54 1.542(5) . ?
C53 C55 1.534(5) . ?
C53 C56 1.537(5) . ?
C54 H54A 0.9800 . ?
C54 H54B 0.9800 . ?
C54 H54C 0.9800 . ?
C55 H55A 0.9800 . ?
C55 H55B 0.9800 . ?
C55 H55C 0.9800 . ?
C56 H56A 0.9800 . ?
C56 H56B 0.9800 . ?
C56 H56C 0.9800 . ?
C57 C58 1.537(5) . ?
C57 C59 1.538(6) . ?
C57 C60 1.533(5) . ?
C58 H58A 0.9800 . ?
C58 H58B 0.9800 . ?
C58 H58C 0.9800 . ?
C59 H59A 0.9800 . ?
C59 H59B 0.9800 . ?
C59 H59C 0.9800 . ?
C60 H60A 0.9800 . ?
C60 H60B 0.9800 . ?
C60 H60C 0.9800 . ?
C61 H61A 0.9900 . ?
C61 H61B 0.9900 . ?
C61 C62 1.516(5) . ?
C62 C63 1.393(5) . ?
C62 C67 1.397(5) . ?
C63 C64 1.409(5) . ?
C64 C65 1.402(6) . ?
C64 C68 1.536(6) . ?
C65 H65 0.9500 . ?
C65 C66 1.385(6) . ?
C66 C67 1.388(6) . ?
C66 C72 1.539(5) . ?
C67 H67 0.9500 . ?
C68 C69 1.536(6) . ?
C68 C70 1.514(7) . ?
C68 C71 1.544(6) . ?
C69 H69A 0.9800 . ?
C69 H69B 0.9800 . ?
C69 H69C 0.9800 . ?
C70 H70A 0.9800 . ?
C70 H70B 0.9800 . ?
C70 H70C 0.9800 . ?
C71 H71A 0.9800 . ?
C71 H71B 0.9800 . ?
C71 H71C 0.9800 . ?
C72 C73 1.500(8) . ?
C72 C74 1.537(7) . ?
C72 C75 1.545(7) . ?
C73 H73A 0.9800 . ?
C73 H73B 0.9800 . ?
C73 H73C 0.9800 . ?
C74 H74A 0.9800 . ?
C74 H74B 0.9800 . ?
C74 H74C 0.9800 . ?
C75 H75A 0.9800 . ?
C75 H75B 0.9800 . ?
C75 H75C 0.9800 . ?
C76 H76A 0.9900 . ?
C76 H76B 0.9900 . ?
C76 C77 1.504(5) . ?
C77 C78 1.378(5) . ?
C77 C82 1.394(5) . ?
C78 C79 1.418(5) . ?
C79 C80 1.391(5) . ?
C79 C83 1.550(5) . ?
C80 H80 0.9500 . ?
C80 C81 1.392(6) . ?
C81 C82 1.399(5) . ?
C81 C87 1.532(5) . ?
C82 H82 0.9500 . ?
C83 C84 1.530(5) . ?
C83 C85 1.525(6) . ?
C83 C86 1.536(5) . ?
C84 H84A 0.9800 . ?
C84 H84B 0.9800 . ?
C84 H84C 0.9800 . ?
C85 H85A 0.9800 . ?
C85 H85B 0.9800 . ?
C85 H85C 0.9800 . ?
C86 H86A 0.9800 . ?
C86 H86B 0.9800 . ?
C86 H86C 0.9800 . ?
C87 C88 1.527(6) . ?
C87 C89 1.543(6) . ?
C87 C90 1.533(6) . ?
C88 H88A 0.9800 . ?
C88 H88B 0.9800 . ?
C88 H88C 0.9800 . ?
C89 H89A 0.9800 . ?
C89 H89B 0.9800 . ?
C89 H89C 0.9800 . ?
C90 H90A 0.9800 . ?
C90 H90B 0.9800 . ?
C90 H90C 0.9800 . ?
C02T H02A 0.9900 . ?
C02T H02B 0.9900 . ?
C02T C032 1.464(7) . ?
C02T C037 1.475(8) . ?
C02X H02C 0.9900 . ?
C02X H02D 0.9900 . ?
C02X C031 1.512(8) . ?
C02X C032 1.475(7) . ?
C03A H03A 0.9800 . ?
C03A H03B 0.9800 . ?
C03A H03C 0.9800 . ?
C03A C037 1.468(9) . ?
C031 H03D 0.9800 . ?
C031 H03E 0.9800 . ?
C031 H03F 0.9800 . ?
C032 H03G 0.9900 . ?
C032 H03H 0.9900 . ?
C037 H03I 0.9900 . ?
C037 H03J 0.9900 . ?
C91 H91A 0.9800 . ?
C91 H91B 0.9800 . ?
C91 H91C 0.9800 . ?
C91 C92 1.477(9) . ?
C92 H92A 0.9900 . ?
C92 H92B 0.9900 . ?
C92 C93 1.470(9) . ?
C93 H93A 0.9900 . ?
C93 H93B 0.9900 . ?
C93 C94 1.493(9) . ?
C94 H94A 0.9900 . ?
C94 H94B 0.9900 . ?
C94 C95 1.492(8) . ?
C95 H95A 0.9900 . ?
C95 H95B 0.9900 . ?
C95 C96 1.508(8) . ?
C96 H96A 0.9800 . ?
C96 H96B 0.9800 . ?
C96 H96C 0.9800 . ?
C97 H97A 0.9800 . ?
C97 H97B 0.9800 . ?
C97 H97C 0.9800 . ?
C97 C98 1.509(8) . ?
C98 H98A 0.9900 . ?
C98 H98B 0.9900 . ?
C98 C99 1.520(7) . ?
C99 H99A 0.9900 . ?
C99 H99B 0.9900 . ?
C99 C100 1.530(7) . ?
C100 H10D 0.9900 . ?
C100 H10E 0.9900 . ?
C100 C101 1.502(7) . ?
C101 H10F 0.9900 . ?
C101 H10G 0.9900 . ?
C101 C102 1.525(8) . ?
C102 H10H 0.9800 . ?
C102 H10I 0.9800 . ?
C102 H10J 0.9800 . ?
C103 H10K 0.9800 . ?
C103 H10L 0.9800 . ?
C103 H10M 0.9800 . ?
C103 C104 1.536(14) . ?
C104 H10N 0.9900 . ?
C104 H10O 0.9900 . ?
C104 C105 1.399(15) . ?
C105 H10P 0.9900 . ?
C105 H10Q 0.9900 . ?
C105 C106 1.562(14) . ?
C106 H10R 0.9900 . ?
C106 H10S 0.9900 . ?
C106 C107 1.486(12) . ?
C107 H10T 0.9900 . ?
C107 H10U 0.9900 . ?
C107 C108 1.450(13) . ?
C108 H10V 0.9800 . ?
C108 H10W 0.9800 . ?
C108 H10X 0.9800 . ?
C1A H1AA 0.9800 . ?
C1A H1AB 0.9800 . ?
C1A H1AC 0.9800 . ?
C1A C1B 1.48(2) . ?
C1B H1BA 0.9900 . ?
C1B H1BB 0.9900 . ?
C1B C1C 1.31(2) . ?
C1C H1CA 0.9900 . ?
C1C H1CB 0.9900 . ?
C1C C1D 1.48(2) . ?
C1D H1DA 0.9900 . ?
C1D H1DB 0.9900 . ?
C1D C1E 1.428(19) . ?
C1E H1EA 0.9900 . ?
C1E H1EB 0.9900 . ?
C1E C1F 1.467(19) . ?
C1F H1FA 0.9800 . ?
C1F H1FB 0.9800 . ?
C1F H1FC 0.9800 . ?

loop_
_geom_torsion_atom_site_label_1
_geom_torsion_atom_site_label_2
_geom_torsion_atom_site_label_3
_geom_torsion_atom_site_label_4
_geom_torsion
_geom_torsion_site_symmetry_1
_geom_torsion_site_symmetry_2
_geom_torsion_site_symmetry_3
_geom_torsion_site_symmetry_4
_geom_torsion_publ_flag
Ti1 O1 C3 C2 34.0(5) . . . . ?
Ti1 O1 C3 C4 -146.4(3) . . . . ?
Ti1 O2 C18 C17 31.7(5) . . . . ?
Ti1 O2 C18 C19 -150.1(3) . . . . ?
Ti1 O3 C33 C32 -49.6(4) . . . . ?
Ti1 O3 C33 C34 131.8(3) . . . . ?
Ti1 O6 C78 C77 89.6(4) . . . . ?
Ti1 O6 C78 C79 -90.6(4) . . . . ?
Ti1 N1 C1 C2 58.8(3) . . . . ?
Ti1 N1 C16 C17 48.1(3) . . . . ?
Ti1 N1 C31 C32 -56.0(4) . . . . ?
Ti2 O3 C33 C32 99.0(3) . . . . ?
Ti2 O3 C33 C34 -79.6(4) . . . . ?
Ti2 O4 C48 C47 28.9(5) . . . . ?
Ti2 O4 C48 C49 -150.3(3) . . . . ?
Ti2 O5 C63 C62 20.4(5) . . . . ?
Ti2 O5 C63 C64 -162.0(3) . . . . ?
Ti2 O6 C78 C77 -54.2(4) . . . . ?
Ti2 O6 C78 C79 125.5(3) . . . . ?
Ti2 N2 C46 C47 66.1(3) . . . . ?
Ti2 N2 C61 C62 50.8(4) . . . . ?
Ti2 N2 C76 C77 -50.9(3) . . . . ?
O1 Ti1 O2 C18 -122.4(3) . . . . ?
O1 C3 C4 C5 -178.8(3) . . . . ?
O1 C3 C4 C8 4.8(5) . . . . ?
O2 C18 C19 C20 174.8(3) . . . . ?
O2 C18 C19 C23 -11.0(6) . . . . ?
O3 Ti1 O2 C18 51.9(3) . . . . ?
O3 Ti2 O4 C48 -133.6(3) . . . . ?
O3 Ti2 O5 C63 149.5(3) . . . . ?
O3 C33 C34 C35 177.3(3) . . . . ?
O3 C33 C34 C38 -4.4(5) . . . . ?
O4 Ti2 O5 C63 -101.3(3) . . . . ?
O4 C48 C49 C50 -177.7(3) . . . . ?
O4 C48 C49 C53 4.9(5) . . . . ?
O5 Ti2 O4 C48 80.5(4) . . . . ?
O5 C63 C64 C65 178.8(3) . . . . ?
O5 C63 C64 C68 -4.9(6) . . . . ?
O6 Ti1 O2 C18 132.1(3) . . . . ?
O6 Ti2 O4 C48 -84.3(4) . . . . ?
O6 Ti2 O5 C63 71.7(4) . . . . ?
O6 C78 C79 C80 -178.5(3) . . . . ?
O6 C78 C79 C83 7.2(6) . . . . ?
N1 Ti1 O2 C18 -34.2(3) . . . . ?
N1 C1 C2 C3 -53.9(4) . . . . ?
N1 C1 C2 C7 130.6(3) . . . . ?
N1 C16 C17 C18 -64.5(4) . . . . ?
N1 C16 C17 C22 128.3(3) . . . . ?
N1 C31 C32 C33 59.3(5) . . . . ?
N1 C31 C32 C37 -126.4(4) . . . . ?
N2 Ti2 O4 C48 -8.3(3) . . . . ?
N2 Ti2 O5 C63 -15.5(3) . . . . ?
N2 C46 C47 C48 -49.3(5) . . . . ?
N2 C46 C47 C52 131.2(3) . . . . ?
N2 C61 C62 C63 -53.2(5) . . . . ?
N2 C61 C62 C67 138.9(3) . . . . ?
N2 C76 C77 C78 66.1(5) . . . . ?
N2 C76 C77 C82 -119.6(4) . . . . ?
C1 N1 C16 C17 168.2(3) . . . . ?
C1 N1 C31 C32 -177.3(3) . . . . ?
C1 C2 C3 O1 5.0(5) . . . . ?
C1 C2 C3 C4 -174.6(3) . . . . ?
C1 C2 C7 C6 173.1(3) . . . . ?
C2 C3 C4 C5 0.8(5) . . . . ?
C2 C3 C4 C8 -175.6(3) . . . . ?
C3 C2 C7 C6 -2.3(5) . . . . ?
C3 C4 C5 C6 -1.1(6) . . . . ?
C3 C4 C8 C9 -177.0(4) . . . . ?
C3 C4 C8 C10 65.1(4) . . . . ?
C3 C4 C8 C11 -56.2(5) . . . . ?
C4 C5 C6 C7 -0.3(6) . . . . ?
C4 C5 C6 C12 -179.1(4) . . . . ?
C5 C4 C8 C9 6.7(5) . . . . ?
C5 C4 C8 C10 -111.1(4) . . . . ?
C5 C4 C8 C11 127.6(4) . . . . ?
C5 C6 C7 C2 2.0(5) . . . . ?
C5 C6 C12 C13 178.7(3) . . . . ?
C5 C6 C12 C14 58.7(4) . . . . ?
C5 C6 C12 C15 -61.1(5) . . . . ?
C7 C2 C3 O1 -179.6(3) . . . . ?
C7 C2 C3 C4 0.8(5) . . . . ?
C7 C6 C12 C13 0.1(5) . . . . ?
C7 C6 C12 C14 -119.9(4) . . . . ?
C7 C6 C12 C15 120.3(4) . . . . ?
C8 C4 C5 C6 175.4(3) . . . . ?
C12 C6 C7 C2 -179.3(3) . . . . ?
C16 N1 C1 C2 -60.0(4) . . . . ?
C16 N1 C31 C32 66.8(4) . . . . ?
C16 C17 C18 O2 19.8(5) . . . . ?
C16 C17 C18 C19 -158.5(3) . . . . ?
C16 C17 C22 C21 163.3(3) . . . . ?
C17 C18 C19 C20 -7.0(5) . . . . ?
C17 C18 C19 C23 167.2(3) . . . . ?
C18 C17 C22 C21 -3.8(6) . . . . ?
C18 C19 C20 C21 1.2(6) . . . . ?
C18 C19 C23 C24 -171.3(4) . . . . ?
C18 C19 C23 C25 68.4(5) . . . . ?
C18 C19 C23 C26 -53.4(5) . . . . ?
C19 C20 C21 C22 3.2(6) . . . . ?
C19 C20 C21 C27 178.6(4) . . . . ?
C20 C19 C23 C24 2.7(5) . . . . ?
C20 C19 C23 C25 -117.6(4) . . . . ?
C20 C19 C23 C26 120.5(4) . . . . ?
C20 C21 C22 C17 -1.9(5) . . . . ?
C20 C21 C27 C28 178.2(4) . . . . ?
C20 C21 C27 C29 56.0(5) . . . . ?
C20 C21 C27 C30 -63.4(5) . . . . ?
C22 C17 C18 O2 -173.2(3) . . . . ?
C22 C17 C18 C19 8.5(5) . . . . ?
C22 C21 C27 C28 -6.8(6) . . . . ?
C22 C21 C27 C29 -128.9(4) . . . . ?
C22 C21 C27 C30 111.7(5) . . . . ?
C23 C19 C20 C21 -173.0(4) . . . . ?
C27 C21 C22 C17 -177.1(4) . . . . ?
C31 N1 C1 C2 -177.8(3) . . . . ?
C31 N1 C16 C17 -77.7(4) . . . . ?
C31 C32 C33 O3 -3.9(5) . . . . ?
C31 C32 C33 C34 174.8(3) . . . . ?
C31 C32 C37 C36 -173.6(3) . . . . ?
C32 C33 C34 C35 -1.2(5) . . . . ?
C32 C33 C34 C38 177.0(3) . . . . ?
C33 C32 C37 C36 0.6(6) . . . . ?
C33 C34 C35 C36 0.9(6) . . . . ?
C33 C34 C38 C39 171.3(4) . . . . ?
C33 C34 C38 C40 51.5(5) . . . . ?
C33 C34 C38 C41 -69.7(4) . . . . ?
C34 C35 C36 C37 0.2(6) . . . . ?
C34 C35 C36 C42 -176.9(4) . . . . ?
C35 C34 C38 C39 -10.5(5) . . . . ?
C35 C34 C38 C40 -130.2(4) . . . . ?
C35 C34 C38 C41 108.5(4) . . . . ?
C35 C36 C37 C32 -1.0(5) . . . . ?
C35 C36 C42 C43 -174.6(4) . . . . ?
C35 C36 C42 C44 64.3(5) . . . . ?
C35 C36 C42 C45 -55.7(5) . . . . ?
C37 C32 C33 O3 -178.1(3) . . . . ?
C37 C32 C33 C34 0.5(5) . . . . ?
C37 C36 C42 C43 8.4(5) . . . . ?
C37 C36 C42 C44 -112.6(4) . . . . ?
C37 C36 C42 C45 127.4(4) . . . . ?
C38 C34 C35 C36 -177.4(4) . . . . ?
C42 C36 C37 C32 176.1(3) . . . . ?
C46 N2 C61 C62 170.4(3) . . . . ?
C46 N2 C76 C77 -169.7(3) . . . . ?
C46 C47 C48 O4 -0.9(5) . . . . ?
C46 C47 C48 C49 178.3(3) . . . . ?
C46 C47 C52 C51 178.5(3) . . . . ?
C47 C48 C49 C50 3.1(5) . . . . ?
C47 C48 C49 C53 -174.2(3) . . . . ?
C48 C47 C52 C51 -1.0(6) . . . . ?
C48 C49 C50 C51 -0.9(5) . . . . ?
C48 C49 C53 C54 178.2(3) . . . . ?
C48 C49 C53 C55 59.0(4) . . . . ?
C48 C49 C53 C56 -62.5(4) . . . . ?
C49 C50 C51 C52 -2.1(6) . . . . ?
C49 C50 C51 C57 -178.8(3) . . . . ?
C50 C49 C53 C54 1.0(5) . . . . ?
C50 C49 C53 C55 -118.2(4) . . . . ?
C50 C49 C53 C56 120.3(4) . . . . ?
C50 C51 C52 C47 3.1(5) . . . . ?
C50 C51 C57 C58 -13.2(5) . . . . ?
C50 C51 C57 C59 -133.6(4) . . . . ?
C50 C51 C57 C60 105.9(4) . . . . ?
C52 C47 C48 O4 178.6(3) . . . . ?
C52 C47 C48 C49 -2.2(5) . . . . ?
C52 C51 C57 C58 170.1(4) . . . . ?
C52 C51 C57 C59 49.8(5) . . . . ?
C52 C51 C57 C60 -70.7(5) . . . . ?
C53 C49 C50 C51 176.4(3) . . . . ?
C57 C51 C52 C47 179.9(3) . . . . ?
C61 N2 C46 C47 -55.2(4) . . . . ?
C61 N2 C76 C77 74.7(4) . . . . ?
C61 C62 C63 O5 14.2(5) . . . . ?
C61 C62 C63 C64 -163.4(3) . . . . ?
C61 C62 C67 C66 166.0(4) . . . . ?
C62 C63 C64 C65 -3.6(6) . . . . ?
C62 C63 C64 C68 172.7(4) . . . . ?
C63 C62 C67 C66 -1.9(6) . . . . ?
C63 C64 C65 C66 0.8(6) . . . . ?
C63 C64 C68 C69 -178.1(4) . . . . ?
C63 C64 C68 C70 61.9(5) . . . . ?
C63 C64 C68 C71 -59.5(5) . . . . ?
C64 C65 C66 C67 1.3(6) . . . . ?
C64 C65 C66 C72 -179.3(4) . . . . ?
C65 C64 C68 C69 -2.0(6) . . . . ?
C65 C64 C68 C70 -122.0(4) . . . . ?
C65 C64 C68 C71 116.6(4) . . . . ?
C65 C66 C67 C62 -0.8(6) . . . . ?
C65 C66 C72 C73 -178.8(5) . . . . ?
C65 C66 C72 C74 60.9(5) . . . . ?
C65 C66 C72 C75 -56.0(6) . . . . ?
C67 C62 C63 O5 -178.2(3) . . . . ?
C67 C62 C63 C64 4.2(6) . . . . ?
C67 C66 C72 C73 0.5(7) . . . . ?
C67 C66 C72 C74 -119.8(5) . . . . ?
C67 C66 C72 C75 123.3(5) . . . . ?
C68 C64 C65 C66 -175.5(4) . . . . ?
C72 C66 C67 C62 179.9(4) . . . . ?
C76 N2 C46 C47 -173.3(3) . . . . ?
C76 N2 C61 C62 -74.9(4) . . . . ?
C76 C77 C78 O6 -7.4(5) . . . . ?
C76 C77 C78 C79 172.8(3) . . . . ?
C76 C77 C82 C81 -173.7(4) . . . . ?
C77 C78 C79 C80 1.3(6) . . . . ?
C77 C78 C79 C83 -173.0(4) . . . . ?
C78 C77 C82 C81 0.4(6) . . . . ?
C78 C79 C80 C81 -0.4(6) . . . . ?
C78 C79 C83 C84 -169.0(4) . . . . ?
C78 C79 C83 C85 73.3(5) . . . . ?
C78 C79 C83 C86 -48.1(5) . . . . ?
C79 C80 C81 C82 -0.5(6) . . . . ?
C79 C80 C81 C87 -178.3(4) . . . . ?
C80 C79 C83 C84 16.8(5) . . . . ?
C80 C79 C83 C85 -100.9(4) . . . . ?
C80 C79 C83 C86 137.7(4) . . . . ?
C80 C81 C82 C77 0.5(6) . . . . ?
C80 C81 C87 C88 -170.0(4) . . . . ?
C80 C81 C87 C89 70.4(5) . . . . ?
C80 C81 C87 C90 -49.3(5) . . . . ?
C82 C77 C78 O6 178.4(3) . . . . ?
C82 C77 C78 C79 -1.4(6) . . . . ?
C82 C81 C87 C88 12.3(6) . . . . ?
C82 C81 C87 C89 -107.3(5) . . . . ?
C82 C81 C87 C90 133.0(4) . . . . ?
C83 C79 C80 C81 174.3(4) . . . . ?
C87 C81 C82 C77 178.2(4) . . . . ?
C031 C02X C032 C02T 178.1(6) . . . . ?
C032 C02T C037 C03A -179.4(7) . . . . ?
C037 C02T C032 C02X 176.7(6) . . . . ?
C91 C92 C93 C94 176.9(6) . . . . ?
C92 C93 C94 C95 -178.2(6) . . . . ?
C93 C94 C95 C96 172.9(6) . . . . ?
C97 C98 C99 C100 -176.6(4) . . . . ?
C98 C99 C100 C101 -172.3(4) . . . . ?
C99 C100 C101 C102 -174.3(5) . . . . ?
C103 C104 C105 C106 177.6(8) . . . . ?
C104 C105 C106 C107 -178.1(9) . . . . ?
C105 C106 C107 C108 174.8(8) . . . . ?
C1A C1B C1C C1D -152(4) . . . . ?
C1B C1C C1D C1E -146(5) . . . . ?
C1C C1D C1E C1F -167(3) . . . . ?
